data_4346380
loop_
_publ_author_name
'Wang, Denan'
'Lindeman, Sergey V.'
'Fiedler, Adam T.'

_publ_section_title
;
 Bimetallic Complexes Supported by a Redox-Active Ligand with Fused
 Pincer-Type Coordination Sites.
;
_journal_issue 17
_journal_name_full 'Inorganic chemistry'
_journal_page_first 8744
_journal_page_last 8754
_journal_paper_doi 10.1021/acs.inorgchem.5b01380
_journal_volume 54
_journal_year 2015
_chemical_formula_moiety 'C61 H74 Cu2 N7 O3, C F3 O3 S, 1.43(C1 H4 O1), 0.07(C H2 Cl2)'
_chemical_formula_sum 'C63.5 H79.86 Cl0.14 Cu2 F3 N7 O7.43 S'
_chemical_formula_weight 1281.15
_space_group_crystal_system triclinic
_space_group_IT_number 2
_space_group_name_Hall '-P 1'
_space_group_name_H-M_alt 'P -1'
_atom_sites_solution_hydrogens geom
_atom_sites_solution_primary direct
_atom_sites_solution_secondary difmap
_audit_creation_date 2014-10-21
_audit_creation_method
;
Olex2 1.2
(compiled 2014.09.19 svn.r3010 for OlexSys, GUI svn.r4874)
;
_cell_angle_alpha 83.0414(19)
_cell_angle_beta 68.429(3)
_cell_angle_gamma 87.206(2)
_cell_formula_units_Z 4
_cell_length_a 16.5852(5)
_cell_length_b 19.3538(4)
_cell_length_c 21.8526(6)
_cell_measurement_reflns_used 40207
_cell_measurement_temperature 101(2)
_cell_measurement_theta_max 73.4840
_cell_measurement_theta_min 3.0160
_cell_volume 6475.0(3)
_computing_cell_refinement
;
CrysAlisPro, Agilent Technologies,
Version 1.171.36.28 (release 01-02-2013 CrysAlis171 .NET)
(compiled Feb  1 2013,16:14:44)
;
_computing_data_collection
;
CrysAlisPro, Agilent Technologies,
Version 1.171.36.28 (release 01-02-2013 CrysAlis171 .NET)
(compiled Feb  1 2013,16:14:44)
;
_computing_data_reduction
;
CrysAlisPro, Agilent Technologies,
Version 1.171.36.28 (release 01-02-2013 CrysAlis171 .NET)
(compiled Feb  1 2013,16:14:44)
;
_computing_molecular_graphics 'Olex2 (Dolomanov et al., 2009)'
_computing_publication_material 'Olex2 (Dolomanov et al., 2009)'
_computing_structure_refinement 'XL (Sheldrick, 2008)'
_computing_structure_solution 'XS (Sheldrick, 2008)'
_diffrn_ambient_temperature 101(2)
_diffrn_detector_area_resol_mean 10.3756
_diffrn_measured_fraction_theta_full 0.994
_diffrn_measured_fraction_theta_max 0.978
_diffrn_measurement_details
;
#__ type_ start__ end____ width___ exp.time_
  1 omega  -34.00   34.00   1.0000    1.0300
omega____ theta____ kappa____ phi______ frames
    -      -40.8413   37.0000  150.0000 68

#__ type_ start__ end____ width___ exp.time_
  2 omega  -63.00  -36.00   1.0000    1.0300
omega____ theta____ kappa____ phi______ frames
    -      -40.8413   57.0000 -180.0000 27

#__ type_ start__ end____ width___ exp.time_
  3 omega  -85.00   -3.00   1.0000    1.0300
omega____ theta____ kappa____ phi______ frames
    -      -40.8413  125.0000    0.0000 82

#__ type_ start__ end____ width___ exp.time_
  4 omega  -48.00   24.00   1.0000    1.0300
omega____ theta____ kappa____ phi______ frames
    -      -40.8413   37.0000   30.0000 72

#__ type_ start__ end____ width___ exp.time_
  5 omega -115.00  -11.00   1.0000    1.0300
omega____ theta____ kappa____ phi______ frames
    -      -40.8413  -57.0000 -120.0000 104

#__ type_ start__ end____ width___ exp.time_
  6 omega  -92.00  -33.00   1.0000    1.0300
omega____ theta____ kappa____ phi______ frames
    -      -40.8413  125.0000 -180.0000 59

#__ type_ start__ end____ width___ exp.time_
  7 omega   -6.00   27.00   1.0000    4.1100
omega____ theta____ kappa____ phi______ frames
    -      -55.5000   15.0000 -120.0000 33

#__ type_ start__ end____ width___ exp.time_
  8 omega  -38.00  -11.00   1.0000    4.1100
omega____ theta____ kappa____ phi______ frames
    -      -55.5000   15.0000 -120.0000 27

#__ type_ start__ end____ width___ exp.time_
  9 omega  110.00  178.00   1.0000    4.1100
omega____ theta____ kappa____ phi______ frames
    -      107.0326   15.0000 -180.0000 68

#__ type_ start__ end____ width___ exp.time_
 10 omega   35.00   93.00   1.0000    4.1100
omega____ theta____ kappa____ phi______ frames
    -      107.0326  -45.0000 -150.0000 58

#__ type_ start__ end____ width___ exp.time_
 11 omega   33.00   98.00   1.0000    4.1100
omega____ theta____ kappa____ phi______ frames
    -      107.0326  -45.0000   90.0000 65

#__ type_ start__ end____ width___ exp.time_
 12 omega   59.00  121.00   1.0000    4.1100
omega____ theta____ kappa____ phi______ frames
    -      107.0326 -125.0000 -120.0000 62

#__ type_ start__ end____ width___ exp.time_
 13 omega   32.00   89.00   1.0000    4.1100
omega____ theta____ kappa____ phi______ frames
    -      107.0326  -45.0000  -60.0000 57

#__ type_ start__ end____ width___ exp.time_
 14 omega   50.00  109.00   1.0000    4.1100
omega____ theta____ kappa____ phi______ frames
    -      107.0326  -94.0000 -120.0000 59

#__ type_ start__ end____ width___ exp.time_
 15 omega   31.00   97.00   1.0000    4.1100
omega____ theta____ kappa____ phi______ frames
    -      107.0326  -94.0000  120.0000 66

#__ type_ start__ end____ width___ exp.time_
 16 omega  139.00  166.00   1.0000    4.1100
omega____ theta____ kappa____ phi______ frames
    -      107.0326   61.0000   60.0000 27

#__ type_ start__ end____ width___ exp.time_
 17 omega   60.00   88.00   1.0000    4.1100
omega____ theta____ kappa____ phi______ frames
    -      107.0326  -30.0000    0.0000 28

#__ type_ start__ end____ width___ exp.time_
 18 omega   29.00   90.00   1.0000    4.1100
omega____ theta____ kappa____ phi______ frames
    -      107.0326  -30.0000  150.0000 61

#__ type_ start__ end____ width___ exp.time_
 19 omega   47.00  178.00   1.0000    4.1100
omega____ theta____ kappa____ phi______ frames
    -      107.0326   15.0000  120.0000 131

#__ type_ start__ end____ width___ exp.time_
 20 omega   23.00  109.00   1.0000    4.1100
omega____ theta____ kappa____ phi______ frames
    -      107.0326  -94.0000  -30.0000 86

#__ type_ start__ end____ width___ exp.time_
 21 omega   34.00  106.00   1.0000    4.1100
omega____ theta____ kappa____ phi______ frames
    -      107.0326  -94.0000   60.0000 72

#__ type_ start__ end____ width___ exp.time_
 22 omega -120.00   -7.00   1.0000    1.0300
omega____ theta____ kappa____ phi______ frames
    -      -40.8413  -77.0000  -90.0000 113

#__ type_ start__ end____ width___ exp.time_
 23 omega -115.00  -11.00   1.0000    1.0300
omega____ theta____ kappa____ phi______ frames
    -      -40.8413  -57.0000  -30.0000 104

#__ type_ start__ end____ width___ exp.time_
 24 omega -120.00   -7.00   1.0000    1.0300
omega____ theta____ kappa____ phi______ frames
    -      -40.8413  -77.0000   90.0000 113

#__ type_ start__ end____ width___ exp.time_
 25 omega  -49.00   35.00   1.0000    1.0300
omega____ theta____ kappa____ phi______ frames
    -      -40.8413   37.0000   90.0000 84

#__ type_ start__ end____ width___ exp.time_
 26 omega -120.00   -7.00   1.0000    1.0300
omega____ theta____ kappa____ phi______ frames
    -      -40.8413  -77.0000 -180.0000 113

#__ type_ start__ end____ width___ exp.time_
 27 omega    1.00   83.00   1.0000    1.0300
omega____ theta____ kappa____ phi______ frames
    -       40.8413  -99.0000  -60.0000 82

#__ type_ start__ end____ width___ exp.time_
 28 omega -134.00  -22.00   1.0000    4.1100
omega____ theta____ kappa____ phi______ frames
    -      -55.5000  -77.0000 -120.0000 112

#__ type_ start__ end____ width___ exp.time_
 29 omega -134.00  -22.00   1.0000    4.1100
omega____ theta____ kappa____ phi______ frames
    -      -55.5000  -77.0000   30.0000 112

#__ type_ start__ end____ width___ exp.time_
 30 omega -134.00  -22.00   1.0000    4.1100
omega____ theta____ kappa____ phi______ frames
    -      -55.5000  -77.0000  150.0000 112

#__ type_ start__ end____ width___ exp.time_
 31 omega   77.00  178.00   1.0000    4.1100
omega____ theta____ kappa____ phi______ frames
    -      107.0326   30.0000  -90.0000 101

#__ type_ start__ end____ width___ exp.time_
 32 omega   73.00  178.00   1.0000    4.1100
omega____ theta____ kappa____ phi______ frames
    -      107.0326   77.0000   60.0000 105

#__ type_ start__ end____ width___ exp.time_
 33 omega   73.00  178.00   1.0000    4.1100
omega____ theta____ kappa____ phi______ frames
    -      107.0326   77.0000    0.0000 105

#__ type_ start__ end____ width___ exp.time_
 34 omega   23.00  109.00   1.0000    4.1100
omega____ theta____ kappa____ phi______ frames
    -      107.0326  -94.0000    0.0000 86

#__ type_ start__ end____ width___ exp.time_
 35 omega   79.00  178.00   1.0000    4.1100
omega____ theta____ kappa____ phi______ frames
    -      107.0326   45.0000  -60.0000 99

#__ type_ start__ end____ width___ exp.time_
 36 omega   77.00  178.00   1.0000    4.1100
omega____ theta____ kappa____ phi______ frames
    -      107.0326   61.0000  120.0000 101

#__ type_ start__ end____ width___ exp.time_
 37 omega   73.00  178.00   1.0000    4.1100
omega____ theta____ kappa____ phi______ frames
    -      107.0326   77.0000 -120.0000 105

#__ type_ start__ end____ width___ exp.time_
 38 omega   73.00  178.00   1.0000    4.1100
omega____ theta____ kappa____ phi______ frames
    -      107.0326   77.0000 -180.0000 105

#__ type_ start__ end____ width___ exp.time_
 39 omega   77.00  178.00   1.0000    4.1100
omega____ theta____ kappa____ phi______ frames
    -      107.0326   30.0000    0.0000 101

#__ type_ start__ end____ width___ exp.time_
 40 omega   23.00   98.00   1.0000    1.0300
omega____ theta____ kappa____ phi______ frames
    -       40.8413 -125.0000 -120.0000 75
;
_diffrn_measurement_device_type 'SuperNova, Dual, Cu at zero, Atlas'
_diffrn_measurement_method '\w scans'
_diffrn_orient_matrix_UB_11 -0.0178728000
_diffrn_orient_matrix_UB_12 -0.0788048000
_diffrn_orient_matrix_UB_13 0.0116436000
_diffrn_orient_matrix_UB_21 0.0872788000
_diffrn_orient_matrix_UB_22 -0.0140139000
_diffrn_orient_matrix_UB_23 0.0092486000
_diffrn_orient_matrix_UB_31 -0.0451654000
_diffrn_orient_matrix_UB_32 0.0049099000
_diffrn_orient_matrix_UB_33 0.0748166000
_diffrn_radiation_monochromator mirror
_diffrn_radiation_type CuK\a
_diffrn_radiation_wavelength 1.54184
_diffrn_reflns_av_R_equivalents 0.0501
_diffrn_reflns_av_unetI/netI 0.0319
_diffrn_reflns_limit_h_max 20
_diffrn_reflns_limit_h_min -20
_diffrn_reflns_limit_k_max 24
_diffrn_reflns_limit_k_min -23
_diffrn_reflns_limit_l_max 27
_diffrn_reflns_limit_l_min -26
_diffrn_reflns_number 119292
_diffrn_reflns_theta_full 72.00
_diffrn_reflns_theta_max 73.92
_diffrn_reflns_theta_min 2.90
_diffrn_source 'SuperNova (Cu) X-ray Source'
_exptl_absorpt_coefficient_mu 1.699
_exptl_absorpt_correction_T_max 0.819
_exptl_absorpt_correction_T_min 0.572
_exptl_absorpt_correction_type gaussian
_exptl_absorpt_process_details
;
CrysAlisPro, Agilent Technologies,
Version 1.171.36.28 (release 01-02-2013 CrysAlis171 .NET)
(compiled Feb  1 2013,16:14:44)
Numerical absorption correction based on gaussian integration over
			a multifaceted crystal model
;
_exptl_crystal_colour 'dark brown'
_exptl_crystal_colour_modifier dark
_exptl_crystal_colour_primary brown
_exptl_crystal_density_diffrn 1.314
_exptl_crystal_density_method 'not measured'
_exptl_crystal_description prism
_exptl_crystal_F_000 2691
_exptl_crystal_size_max 0.4682
_exptl_crystal_size_mid 0.204
_exptl_crystal_size_min 0.144
_refine_diff_density_max 0.518
_refine_diff_density_min -0.787
_refine_diff_density_rms 0.061
_refine_ls_extinction_method none
_refine_ls_goodness_of_fit_ref 1.054
_refine_ls_hydrogen_treatment mixed
_refine_ls_matrix_type full
_refine_ls_number_parameters 1614
_refine_ls_number_reflns 25669
_refine_ls_number_restraints 19
_refine_ls_restrained_S_all 1.054
_refine_ls_R_factor_all 0.0551
_refine_ls_R_factor_gt 0.0461
_refine_ls_shift/su_max 0.003
_refine_ls_shift/su_mean 0.000
_refine_ls_structure_factor_coef Fsqd
_refine_ls_weighting_details 'calc w=1/[\s^2^(Fo^2^)+(0.0833P)^2^+1.5520P] where P=(Fo^2^+2Fc^2^)/3'
_refine_ls_weighting_scheme calc
_refine_ls_wR_factor_gt 0.1304
_refine_ls_wR_factor_ref 0.1375
_reflns_number_gt 21196
_reflns_number_total 25669
_reflns_threshold_expression >2sigma(I)
_cod_data_source_file ic5b01380_si_002.cif
_cod_data_source_block complex1
_cod_original_formula_sum 'C63.50 H79.86 Cl0.14 Cu2 F3 N7 O7.43 S'
_cod_database_code 4346380
_chemical_oxdiff_formula 'C61 H70 Cu2 F3 N7 O5 S C2 H8 O2'
_reflns_odcompleteness_completeness 99.96
_reflns_odcompleteness_iscentric 1
_reflns_odcompleteness_theta 66.97
_olex2_refinement_description
;
1. Fixed Uiso
 At 1.2 times of:
  All C(H) groups, All C(H,H) groups
 At 1.5 times of:
  All C(H,H,H) groups, All O(H) groups
2. Uiso/Uaniso restraints and constraints
Uanis(F1B) = Uanis(F1A)
Uanis(C62B) = Uanis(C62A)
Uanis(F2B) = Uanis(F2A)
Uanis(F3B) = Uanis(F3A)
Uanis(O3B) = Uanis(O3A)
Uanis(O5B) = Uanis(O5A)
Uanis(O4B) = Uanis(O4A)
3. Same fragment restrains
{S1A, F1A, F2A, F3A, O3A, O4A, O5A, C62A}
as
{S1B, F1B, F2B, F3B, O3B, O4B, O5B, C62B}
4. Others
 Sof(S1B)=Sof(F1B)=Sof(F2B)=Sof(F3B)=Sof(O3B)=Sof(O4B)=Sof(O5B)=Sof(C62B)=
 Sof(Cl1)=Sof(Cl2)=Sof(C1X)=Sof(H1XA)=Sof(H1XB)=1-FVAR(1)
 Sof(S1A)=Sof(F1A)=Sof(F2A)=Sof(F3A)=Sof(O3A)=Sof(O4A)=Sof(O5A)=Sof(C62A)=
 Sof(O1S)=Sof(H1S)=Sof(C1S)=Sof(H1SA)=Sof(H1SB)=Sof(H1SC)=FVAR(1)
5.a Secondary CH2 refined with riding coordinates:
 C1X(H1XA,H1XB)
5.b Aromatic/amide H refined with riding coordinates:
 C4(H4), C6(H6), C7(H7), C18(H18), C19(H19), C21(H21), C26(H26), C28(H28),
 C29(H29), C40(H40), C41(H41), C43(H43), C45(H45), C49(H49), C50(H50), C51(H51),
  C52(H52), C53(H53), C57(H57), C58(H58), C59(H59), C60(H60), C4A(H4A),
 C6A(H6AA), C7A(H7A), C18A(H18A), C19A(H19A), C21A(H21A), C26A(H26A),
 C28A(H28A), C29A(H29A), C40A(H40A), C41A(H41A), C43A(H43A), C45A(H45A),
 C49A(H49A), C50A(H50A), C51A(H51A), C52A(H52A), C53A(H53A), C57A(H57A),
 C58A(H58A), C59A(H59A), C60A(H60A)
5.c Idealised Me refined as rotating group:
 C9(H9A,H9B,H9C), C10(H10A,H10B,H10C), C11(H11A,H11B,H11C), C13(H13A,H13B,
 H13C), C14(H14A,H14B,H14C), C15(H15A,H15B,H15C), C22(H22A,H22B,H22C), C31(H31A,
 H31B,H31C), C32(H32A,H32B,H32C), C33(H33A,H33B,H33C), C35(H35A,H35B,H35C),
 C36(H36A,H36B,H36C), C37(H37A,H37B,H37C), C44(H44A,H44B,H44C), C46(H46A,H46B,
 H46C), C54(H54A,H54B,H54C), C61(H61A,H61B,H61C), C9A(H9AA,H9AB,H9AC),
 C10A(H10D,H10E,H10F), C11A(H11D,H11E,H11F), C13A(H13D,H13E,H13F), C14A(H14D,
 H14E,H14F), C15A(H15D,H15E,H15F), C22A(H22D,H22E,H22F), C31A(H31D,H31E,H31F),
 C32A(H32D,H32E,H32F), C33A(H33D,H33E,H33F), C35A(H35D,H35E,H35F), C36A(H36D,
 H36E,H36F), C37A(H37D,H37E,H37F), C44A(H44D,H44E,H44F), C46A(H46D,H46E,H46F),
 C54A(H54D,H54E,H54F), C61A(H61D,H61E,H61F), C1S(H1SA,H1SB,H1SC), C2S(H2SA,H2SB,
 H2SC), C3S(H3SA,H3SB,H3SC)
5.d Idealised tetrahedral OH refined as rotating group:
 O1S(H1S), O2S(H2S), O3S(H3S)
;
_olex2_submission_special_instructions 'No special instructions were received'

loop_
_space_group_symop_id
_space_group_symop_operation_xyz
1 'x, y, z'
2 '-x, -y, -z'

loop_
_atom_site_label
_atom_site_type_symbol
_atom_site_fract_x
_atom_site_fract_y
_atom_site_fract_z
_atom_site_U_iso_or_equiv
_atom_site_adp_type
_atom_site_occupancy
_atom_site_calc_flag
_atom_site_disorder_assembly
_atom_site_disorder_group
_atom_site_refinement_flags_posn
Cu1 Cu 0.31829(2) 0.483627(14) 0.307273(16) 0.03191(8) Uani 1 d . . .
Cu2 Cu 0.16035(2) 0.568580(14) 0.310519(16) 0.03085(8) Uani 1 d . . .
O1 O 0.40589(10) 0.46493(7) 0.22533(8) 0.0350(3) Uani 1 d . . .
O2 O 0.15358(10) 0.62341(7) 0.23421(8) 0.0321(3) Uani 1 d . . .
N1 N 0.26068(12) 0.39580(8) 0.31734(9) 0.0315(4) Uani 1 d . . .
N2 N 0.18714(11) 0.64628(8) 0.34649(9) 0.0302(4) Uani 1 d . . .
N3 N 0.20311(12) 0.51078(8) 0.37686(10) 0.0319(4) Uani 1 d . . .
N4 N 0.38154(12) 0.57010(9) 0.30261(10) 0.0358(4) Uani 1 d . . .
N5 N 0.45883(13) 0.64443(10) 0.32822(11) 0.0423(5) Uani 1 d . . .
N6 N 0.10411(13) 0.49082(9) 0.28990(10) 0.0377(4) Uani 1 d . . .
N7 N 0.01355(15) 0.40384(10) 0.30586(12) 0.0470(5) Uani 1 d . . .
C1 C 0.36205(14) 0.35097(10) 0.21792(12) 0.0323(4) Uani 1 d . . .
C2 C 0.41819(14) 0.40984(10) 0.19360(11) 0.0314(4) Uani 1 d . . .
C3 C 0.48983(14) 0.40750(10) 0.13212(12) 0.0324(4) Uani 1 d . . .
C4 C 0.49750(15) 0.35059(11) 0.09803(12) 0.0352(5) Uani 1 d . . .
H4 H 0.5443 0.3500 0.0568 0.042 Uiso 1 calc . . R
C5 C 0.44077(16) 0.29295(11) 0.12002(12) 0.0367(5) Uani 1 d . . .
C6 C 0.37510(15) 0.29415(11) 0.18006(12) 0.0352(5) Uani 1 d . . .
H6 H 0.3369 0.2556 0.1970 0.042 Uiso 1 calc . . R
C7 C 0.28771(14) 0.34804(10) 0.27718(12) 0.0328(4) Uani 1 d . . .
H7 H 0.2541 0.3068 0.2887 0.039 Uiso 1 calc . . R
C8 C 0.55599(15) 0.46694(11) 0.10607(12) 0.0361(5) Uani 1 d . . .
C9 C 0.63170(15) 0.45210(12) 0.04343(13) 0.0418(5) Uani 1 d . . .
H9A H 0.6100 0.4475 0.0080 0.063 Uiso 1 calc . . GR
H9B H 0.6605 0.4087 0.0523 0.063 Uiso 1 calc . . GR
H9C H 0.6732 0.4905 0.0297 0.063 Uiso 1 calc . . GR
C10 C 0.59413(16) 0.47694(13) 0.15871(14) 0.0433(5) Uani 1 d . . .
H10A H 0.6171 0.4324 0.1720 0.065 Uiso 1 calc . . GR
H10B H 0.5486 0.4936 0.1974 0.065 Uiso 1 calc . . GR
H10C H 0.6410 0.5112 0.1403 0.065 Uiso 1 calc . . GR
C11 C 0.51198(16) 0.53481(12) 0.08914(13) 0.0429(5) Uani 1 d . . .
H11A H 0.4643 0.5468 0.1289 0.064 Uiso 1 calc . . GR
H11B H 0.4892 0.5282 0.0547 0.064 Uiso 1 calc . . GR
H11C H 0.5545 0.5726 0.0730 0.064 Uiso 1 calc . . GR
C12 C 0.45431(18) 0.23487(12) 0.07526(13) 0.0441(6) Uani 1 d . . .
C13 C 0.3861(2) 0.17747(14) 0.10740(15) 0.0606(8) Uani 1 d . . .
H13A H 0.3282 0.1972 0.1146 0.091 Uiso 1 calc . . GR
H13B H 0.3893 0.1579 0.1500 0.091 Uiso 1 calc . . GR
H13C H 0.3972 0.1407 0.0782 0.091 Uiso 1 calc . . GR
C14 C 0.5439(2) 0.20212(16) 0.0611(2) 0.0705(9) Uani 1 d . . .
H14A H 0.5490 0.1815 0.1028 0.106 Uiso 1 calc . . GR
H14B H 0.5883 0.2380 0.0397 0.106 Uiso 1 calc . . GR
H14C H 0.5520 0.1658 0.0318 0.106 Uiso 1 calc . . GR
C15 C 0.4446(2) 0.26657(15) 0.01031(14) 0.0592(8) Uani 1 d . . .
H15A H 0.4880 0.3031 -0.0114 0.089 Uiso 1 calc . . GR
H15B H 0.3864 0.2866 0.0200 0.089 Uiso 1 calc . . GR
H15C H 0.4532 0.2302 -0.0191 0.089 Uiso 1 calc . . GR
C16 C 0.18379(14) 0.38785(10) 0.37459(11) 0.0317(4) Uani 1 d . . .
C17 C 0.15778(14) 0.44742(10) 0.40766(12) 0.0325(4) Uani 1 d . . .
C18 C 0.08567(15) 0.44359(11) 0.46592(12) 0.0367(5) Uani 1 d . . .
H18 H 0.0692 0.4830 0.4899 0.044 Uiso 1 calc . . R
C19 C 0.03718(15) 0.38299(12) 0.48968(13) 0.0393(5) Uani 1 d . . .
H19 H -0.0125 0.3816 0.5293 0.047 Uiso 1 calc . . R
C20 C 0.06077(15) 0.32414(11) 0.45590(13) 0.0372(5) Uani 1 d . . .
C21 C 0.13424(14) 0.32688(10) 0.39917(12) 0.0340(5) Uani 1 d . . .
H21 H 0.1517 0.2868 0.3763 0.041 Uiso 1 calc . . R
C22 C 0.00668(16) 0.25843(12) 0.48194(14) 0.0446(6) Uani 1 d . . .
H22A H -0.0494 0.2664 0.4767 0.067 Uiso 1 calc . . GR
H22B H -0.0027 0.2463 0.5289 0.067 Uiso 1 calc . . GR
H22C H 0.0372 0.2202 0.4570 0.067 Uiso 1 calc . . GR
C23 C 0.17975(13) 0.73510(10) 0.25974(11) 0.0293(4) Uani 1 d . . .
C24 C 0.16210(13) 0.69102(10) 0.21841(11) 0.0304(4) Uani 1 d . . .
C25 C 0.15549(14) 0.72225(11) 0.15739(11) 0.0313(4) Uani 1 d . . .
C26 C 0.16875(15) 0.79340(11) 0.14109(11) 0.0347(5) Uani 1 d . . .
H26 H 0.1651 0.8137 0.1004 0.042 Uiso 1 calc . . R
C27 C 0.18734(14) 0.83772(10) 0.18096(12) 0.0337(4) Uani 1 d . . .
C28 C 0.19246(14) 0.80794(10) 0.23914(11) 0.0320(4) Uani 1 d . . .
H28 H 0.2049 0.8365 0.2669 0.038 Uiso 1 calc . . R
C29 C 0.19236(14) 0.71093(10) 0.31922(11) 0.0311(4) Uani 1 d . . .
H29 H 0.2060 0.7450 0.3418 0.037 Uiso 1 calc . . R
C30 C 0.13687(16) 0.67780(11) 0.11040(12) 0.0372(5) Uani 1 d . . .
C31 C 0.1286(2) 0.72198(13) 0.05006(14) 0.0486(6) Uani 1 d . . .
H31A H 0.1841 0.7447 0.0237 0.073 Uiso 1 calc . . GR
H31B H 0.0835 0.7574 0.0648 0.073 Uiso 1 calc . . GR
H31C H 0.1130 0.6921 0.0230 0.073 Uiso 1 calc . . GR
C32 C 0.05210(17) 0.63738(14) 0.14642(14) 0.0460(6) Uani 1 d . . .
H32A H 0.0046 0.6701 0.1647 0.069 Uiso 1 calc . . GR
H32B H 0.0581 0.6047 0.1825 0.069 Uiso 1 calc . . GR
H32C H 0.0394 0.6115 0.1151 0.069 Uiso 1 calc . . GR
C33 C 0.21276(19) 0.62675(13) 0.08511(14) 0.0470(6) Uani 1 d . . .
H33A H 0.2192 0.5973 0.1228 0.070 Uiso 1 calc . . GR
H33B H 0.2663 0.6530 0.0607 0.070 Uiso 1 calc . . GR
H33C H 0.2011 0.5975 0.0557 0.070 Uiso 1 calc . . GR
C34 C 0.20645(17) 0.91549(11) 0.15714(12) 0.0394(5) Uani 1 d . . .
C35 C 0.1742(2) 0.95912(12) 0.21558(14) 0.0534(7) Uani 1 d . . .
H35A H 0.2028 0.9433 0.2469 0.080 Uiso 1 calc . . GR
H35B H 0.1114 0.9538 0.2379 0.080 Uiso 1 calc . . GR
H35C H 0.1880 1.0082 0.1994 0.080 Uiso 1 calc . . GR
C36 C 0.3039(2) 0.92338(15) 0.12189(19) 0.0653(9) Uani 1 d . . .
H36A H 0.3235 0.8969 0.0834 0.098 Uiso 1 calc . . GR
H36B H 0.3331 0.9056 0.1523 0.098 Uiso 1 calc . . GR
H36C H 0.3180 0.9727 0.1071 0.098 Uiso 1 calc . . GR
C37 C 0.1606(2) 0.94388(13) 0.10956(15) 0.0533(7) Uani 1 d . . .
H37A H 0.0981 0.9357 0.1312 0.080 Uiso 1 calc . . GR
H37B H 0.1832 0.9201 0.0695 0.080 Uiso 1 calc . . GR
H37C H 0.1713 0.9940 0.0976 0.080 Uiso 1 calc . . GR
C38 C 0.20810(14) 0.62804(11) 0.40363(11) 0.0324(4) Uani 1 d . . .
C39 C 0.21179(14) 0.55586(10) 0.42129(12) 0.0332(4) Uani 1 d . . .
C40 C 0.23050(16) 0.53218(11) 0.47749(13) 0.0396(5) Uani 1 d . . .
H40 H 0.2314 0.4836 0.4906 0.047 Uiso 1 calc . . R
C41 C 0.24768(18) 0.57852(12) 0.51430(13) 0.0448(6) Uani 1 d . . .
H41 H 0.2603 0.5615 0.5525 0.054 Uiso 1 calc . . R
C42 C 0.24683(18) 0.65056(12) 0.49617(13) 0.0441(6) Uani 1 d . . .
C43 C 0.22609(16) 0.67431(11) 0.44090(12) 0.0387(5) Uani 1 d . . .
H43 H 0.2242 0.7229 0.4285 0.046 Uiso 1 calc . . R
C44 C 0.2682(2) 0.70040(14) 0.53557(15) 0.0583(8) Uani 1 d . . .
H44A H 0.2733 0.6748 0.5755 0.087 Uiso 1 calc . . GR
H44B H 0.2220 0.7354 0.5482 0.087 Uiso 1 calc . . GR
H44C H 0.3233 0.7235 0.5087 0.087 Uiso 1 calc . . GR
C45 C 0.41964(16) 0.58169(11) 0.34383(13) 0.0393(5) Uani 1 d . . .
H45 H 0.4195 0.5496 0.3804 0.047 Uiso 1 calc . . R
C46 C 0.5041(2) 0.67361(16) 0.36532(17) 0.0602(8) Uani 1 d . . .
H46A H 0.5132 0.6371 0.3974 0.090 Uiso 1 calc . . GR
H46B H 0.4692 0.7113 0.3888 0.090 Uiso 1 calc . . GR
H46C H 0.5604 0.6920 0.3346 0.090 Uiso 1 calc . . GR
C47 C 0.39674(14) 0.62937(10) 0.25672(12) 0.0333(4) Uani 1 d . . .
C48 C 0.44493(15) 0.67638(11) 0.27317(13) 0.0372(5) Uani 1 d . . .
C49 C 0.47032(17) 0.74102(12) 0.23603(14) 0.0471(6) Uani 1 d . . .
H49 H 0.5040 0.7725 0.2468 0.056 Uiso 1 calc . . R
C50 C 0.44395(17) 0.75680(12) 0.18304(14) 0.0475(6) Uani 1 d . . .
H50 H 0.4598 0.8004 0.1568 0.057 Uiso 1 calc . . R
C51 C 0.39466(16) 0.71083(12) 0.16658(13) 0.0423(5) Uani 1 d . . .
H51 H 0.3774 0.7240 0.1299 0.051 Uiso 1 calc . . R
C52 C 0.37041(14) 0.64615(12) 0.20295(12) 0.0376(5) Uani 1 d . . .
H52 H 0.3373 0.6147 0.1917 0.045 Uiso 1 calc . . R
C53 C 0.03054(17) 0.46067(11) 0.32875(14) 0.0417(5) Uani 1 d . . .
H53 H -0.0066 0.4774 0.3688 0.050 Uiso 1 calc . . R
C54 C -0.0607(2) 0.35816(15) 0.33819(18) 0.0663(9) Uani 1 d . . .
H54A H -0.0992 0.3765 0.3788 0.099 Uiso 1 calc . . GR
H54B H -0.0407 0.3115 0.3492 0.099 Uiso 1 calc . . GR
H54C H -0.0922 0.3557 0.3084 0.099 Uiso 1 calc . . GR
C55 C 0.13838(17) 0.45156(11) 0.23674(13) 0.0409(5) Uani 1 d . . .
C56 C 0.08160(19) 0.39613(11) 0.24754(15) 0.0481(7) Uani 1 d . . .
C57 C 0.0986(2) 0.34560(13) 0.20393(18) 0.0592(8) Uani 1 d . . .
H57 H 0.0600 0.3081 0.2114 0.071 Uiso 1 calc . . R
C58 C 0.1745(3) 0.35318(15) 0.14944(19) 0.0655(10) Uani 1 d . . .
H58 H 0.1884 0.3198 0.1186 0.079 Uiso 1 calc . . R
C59 C 0.2323(2) 0.40880(15) 0.13768(17) 0.0586(8) Uani 1 d . . .
H59 H 0.2838 0.4122 0.0993 0.070 Uiso 1 calc . . R
C60 C 0.21461(19) 0.45869(13) 0.18177(14) 0.0466(6) Uani 1 d . . .
H60 H 0.2532 0.4961 0.1745 0.056 Uiso 1 calc . . R
O6 O 0.37859(13) 0.42811(10) 0.39285(10) 0.0482(4) Uani 1 d . . .
C61 C 0.4301(3) 0.3782(2) 0.3651(2) 0.0896(12) Uani 1 d . . .
H61A H 0.4711 0.3663 0.3875 0.134 Uiso 1 calc . . GR
H61B H 0.4620 0.3938 0.3183 0.134 Uiso 1 calc . . GR
H61C H 0.3956 0.3371 0.3687 0.134 Uiso 1 calc . . GR
Cu1A Cu 0.809594(19) 0.083871(14) 0.298994(15) 0.02837(8) Uani 1 d . . .
Cu2A Cu 0.66359(2) -0.006951(14) 0.291865(17) 0.03236(8) Uani 1 d . . .
O1A O 0.89626(10) 0.13186(7) 0.22293(8) 0.0328(3) Uani 1 d . . .
O2A O 0.65884(11) -0.04390(7) 0.21670(8) 0.0371(3) Uani 1 d . . .
N1A N 0.74056(11) 0.16828(8) 0.31988(9) 0.0279(3) Uani 1 d . . .
N2A N 0.69840(11) -0.09428(8) 0.32735(9) 0.0301(4) Uani 1 d . . .
N3A N 0.69720(11) 0.03380(8) 0.36090(10) 0.0318(4) Uani 1 d . . .
N4A N 0.88046(12) -0.00385(9) 0.28480(10) 0.0345(4) Uani 1 d . . .
N5A N 0.94108(13) -0.10074(10) 0.31471(11) 0.0417(5) Uani 1 d . . .
N6A N 0.60472(13) 0.07861(9) 0.26961(11) 0.0388(4) Uani 1 d . . .
N7A N 0.50650(14) 0.16339(10) 0.29128(12) 0.0435(5) Uani 1 d . . .
C1A C 0.84029(13) 0.24819(10) 0.23406(11) 0.0307(4) Uani 1 d . . .
C2A C 0.90157(14) 0.19822(10) 0.20089(11) 0.0304(4) Uani 1 d . . .
C3A C 0.97062(14) 0.22244(11) 0.14081(12) 0.0339(4) Uani 1 d . . .
C4A C 0.97441(15) 0.29322(11) 0.11900(12) 0.0364(5) Uani 1 d . . .
H4A H 1.0203 0.3087 0.0790 0.044 Uiso 1 calc . . R
C5A C 0.91585(14) 0.34333(11) 0.15147(12) 0.0350(5) Uani 1 d . . .
C6A C 0.84917(14) 0.31969(10) 0.20842(12) 0.0335(5) Uani 1 d . . .
H6AA H 0.8076 0.3521 0.2315 0.040 Uiso 1 calc . . R
C7A C 0.76397(14) 0.23024(10) 0.29014(11) 0.0303(4) Uani 1 d . . .
H7A H 0.7263 0.2675 0.3076 0.036 Uiso 1 calc . . R
C8A C 1.03888(16) 0.17127(12) 0.10259(13) 0.0425(5) Uani 1 d . . .
C9A C 1.1054(2) 0.20700(15) 0.03896(16) 0.0621(8) Uani 1 d . . .
H9AA H 1.1357 0.2430 0.0500 0.093 Uiso 1 calc . . GR
H9AB H 1.0757 0.2284 0.0100 0.093 Uiso 1 calc . . GR
H9AC H 1.1474 0.1725 0.0161 0.093 Uiso 1 calc . . GR
C10A C 1.08769(18) 0.13739(14) 0.14622(16) 0.0534(7) Uani 1 d . . .
H10D H 1.0477 0.1084 0.1841 0.080 Uiso 1 calc . . GR
H10E H 1.1116 0.1738 0.1621 0.080 Uiso 1 calc . . GR
H10F H 1.1350 0.1084 0.1202 0.080 Uiso 1 calc . . GR
C11A C 0.9953(2) 0.11505(15) 0.08132(15) 0.0582(7) Uani 1 d . . .
H11D H 0.9650 0.1372 0.0531 0.087 Uiso 1 calc . . GR
H11E H 0.9537 0.0892 0.1207 0.087 Uiso 1 calc . . GR
H11F H 1.0396 0.0830 0.0566 0.087 Uiso 1 calc . . GR
C12A C 0.92230(15) 0.42127(11) 0.12425(13) 0.0396(5) Uani 1 d . . .
C13A C 0.9087(2) 0.46678(12) 0.17949(16) 0.0538(7) Uani 1 d . . .
H13D H 0.9530 0.4556 0.1990 0.081 Uiso 1 calc . . GR
H13E H 0.8510 0.4581 0.2137 0.081 Uiso 1 calc . . GR
H13F H 0.9133 0.5159 0.1613 0.081 Uiso 1 calc . . GR
C14A C 1.01117(18) 0.43899(14) 0.07113(17) 0.0591(8) Uani 1 d . . .
H14D H 1.0193 0.4144 0.0326 0.089 Uiso 1 calc . . GR
H14E H 1.0565 0.4246 0.0889 0.089 Uiso 1 calc . . GR
H14F H 1.0148 0.4893 0.0578 0.089 Uiso 1 calc . . GR
C15A C 0.85229(17) 0.43757(13) 0.09408(15) 0.0488(6) Uani 1 d . . .
H15D H 0.7952 0.4256 0.1278 0.073 Uiso 1 calc . . GR
H15E H 0.8634 0.4102 0.0569 0.073 Uiso 1 calc . . GR
H15F H 0.8536 0.4873 0.0783 0.073 Uiso 1 calc . . GR
C16A C 0.66038(13) 0.15637(10) 0.37296(11) 0.0296(4) Uani 1 d . . .
C17A C 0.63954(14) 0.08599(10) 0.39438(12) 0.0327(4) Uani 1 d . . .
C18A C 0.56075(16) 0.06927(12) 0.44470(13) 0.0435(6) Uani 1 d . . .
H18A H 0.5451 0.0217 0.4584 0.052 Uiso 1 calc . . R
C19A C 0.50452(16) 0.12033(12) 0.47531(13) 0.0429(5) Uani 1 d . . .
H19A H 0.4509 0.1075 0.5097 0.051 Uiso 1 calc . . R
C20A C 0.52577(14) 0.19097(11) 0.45622(12) 0.0348(5) Uani 1 d . . .
C21A C 0.60285(14) 0.20790(10) 0.40423(11) 0.0310(4) Uani 1 d . . .
H21A H 0.6171 0.2555 0.3894 0.037 Uiso 1 calc . . R
C22A C 0.46571(15) 0.24626(12) 0.49200(13) 0.0402(5) Uani 1 d . . .
H22D H 0.4454 0.2325 0.5399 0.060 Uiso 1 calc . . GR
H22E H 0.4159 0.2517 0.4779 0.060 Uiso 1 calc . . GR
H22F H 0.4968 0.2905 0.4815 0.060 Uiso 1 calc . . GR
C23A C 0.69752(14) -0.16199(10) 0.24086(12) 0.0331(4) Uani 1 d . . .
C24A C 0.67357(14) -0.10741(11) 0.20087(11) 0.0332(4) Uani 1 d . . .
C25A C 0.66721(15) -0.12408(11) 0.14034(12) 0.0355(5) Uani 1 d . . .
C26A C 0.68448(15) -0.19200(11) 0.12489(12) 0.0354(5) Uani 1 d . . .
H26A H 0.6796 -0.2028 0.0851 0.042 Uiso 1 calc . . R
C27A C 0.70883(14) -0.24635(11) 0.16424(12) 0.0337(4) Uani 1 d . . .
C28A C 0.71481(14) -0.23003(10) 0.22163(12) 0.0338(5) Uani 1 d . . .
H28A H 0.7310 -0.2653 0.2492 0.041 Uiso 1 calc . . R
C29A C 0.70935(14) -0.15217(10) 0.30054(11) 0.0311(4) Uani 1 d . . .
H29A H 0.7269 -0.1917 0.3229 0.037 Uiso 1 calc . . R
C30A C 0.64391(17) -0.06652(11) 0.09455(13) 0.0406(5) Uani 1 d . . .
C31A C 0.6378(2) -0.09432(13) 0.03381(14) 0.0509(7) Uani 1 d . . .
H31D H 0.5917 -0.1292 0.0481 0.076 Uiso 1 calc . . GR
H31E H 0.6932 -0.1157 0.0091 0.076 Uiso 1 calc . . GR
H31F H 0.6246 -0.0559 0.0054 0.076 Uiso 1 calc . . GR
C32A C 0.55566(19) -0.03413(14) 0.13145(15) 0.0515(6) Uani 1 d . . .
H32D H 0.5595 -0.0101 0.1673 0.077 Uiso 1 calc . . GR
H32E H 0.5119 -0.0709 0.1501 0.077 Uiso 1 calc . . GR
H32F H 0.5392 -0.0007 0.1006 0.077 Uiso 1 calc . . GR
C33A C 0.7144(2) -0.01021(13) 0.06947(14) 0.0510(7) Uani 1 d . . .
H33D H 0.7701 -0.0309 0.0443 0.077 Uiso 1 calc . . GR
H33E H 0.7191 0.0094 0.1073 0.077 Uiso 1 calc . . GR
H33F H 0.6989 0.0267 0.0409 0.077 Uiso 1 calc . . GR
C34A C 0.73258(16) -0.32025(11) 0.14398(12) 0.0365(5) Uani 1 d . . .
C35A C 0.68544(18) -0.37471(12) 0.20257(13) 0.0435(5) Uani 1 d . . .
H35D H 0.6227 -0.3697 0.2141 0.065 Uiso 1 calc . . GR
H35E H 0.7002 -0.3675 0.2408 0.065 Uiso 1 calc . . GR
H35F H 0.7035 -0.4216 0.1900 0.065 Uiso 1 calc . . GR
C36A C 0.83052(17) -0.33088(12) 0.12565(14) 0.0439(5) Uani 1 d . . .
H36D H 0.8459 -0.3256 0.1641 0.066 Uiso 1 calc . . GR
H36E H 0.8616 -0.2961 0.0889 0.066 Uiso 1 calc . . GR
H36F H 0.8467 -0.3777 0.1123 0.066 Uiso 1 calc . . GR
C37A C 0.70722(18) -0.33223(12) 0.08524(13) 0.0421(5) Uani 1 d . . .
H37D H 0.7402 -0.3006 0.0464 0.063 Uiso 1 calc . . GR
H37E H 0.6450 -0.3233 0.0965 0.063 Uiso 1 calc . . GR
H37F H 0.7203 -0.3805 0.0754 0.063 Uiso 1 calc . . GR
C38A C 0.71493(13) -0.09048(10) 0.38625(11) 0.0283(4) Uani 1 d . . .
C39A C 0.70980(13) -0.02340(10) 0.40494(11) 0.0306(4) Uani 1 d . . .
C40A C 0.72129(15) -0.01518(11) 0.46380(11) 0.0345(5) Uani 1 d . . .
H40A H 0.7163 0.0298 0.4781 0.041 Uiso 1 calc . . R
C41A C 0.74001(15) -0.07215(11) 0.50156(11) 0.0357(5) Uani 1 d . . .
H41A H 0.7479 -0.0654 0.5413 0.043 Uiso 1 calc . . R
C42A C 0.74748(14) -0.13909(11) 0.48233(11) 0.0327(4) Uani 1 d . . .
C43A C 0.73441(13) -0.14772(10) 0.42429(11) 0.0307(4) Uani 1 d . . .
H43A H 0.7387 -0.1929 0.4104 0.037 Uiso 1 calc . . R
C44A C 0.77038(16) -0.20098(11) 0.52222(12) 0.0376(5) Uani 1 d . . .
H44D H 0.7728 -0.1864 0.5629 0.056 Uiso 1 calc . . GR
H44E H 0.8270 -0.2196 0.4961 0.056 Uiso 1 calc . . GR
H44F H 0.7262 -0.2371 0.5335 0.056 Uiso 1 calc . . GR
C45A C 0.90950(15) -0.03688(11) 0.32969(12) 0.0381(5) Uani 1 d . . .
H45A H 0.9081 -0.0176 0.3680 0.046 Uiso 1 calc . . R
C46A C 0.97405(18) -0.15130(14) 0.35535(16) 0.0536(7) Uani 1 d . . .
H46D H 0.9699 -0.1317 0.3957 0.080 Uiso 1 calc . . GR
H46E H 1.0348 -0.1622 0.3303 0.080 Uiso 1 calc . . GR
H46F H 0.9395 -0.1939 0.3673 0.080 Uiso 1 calc . . GR
C47A C 0.89484(14) -0.04892(11) 0.23711(12) 0.0372(5) Uani 1 d . . .
C48A C 0.93244(15) -0.11062(11) 0.25616(13) 0.0408(5) Uani 1 d . . .
C49A C 0.95173(17) -0.16713(13) 0.21934(16) 0.0513(7) Uani 1 d . . .
H49A H 0.9769 -0.2086 0.2326 0.062 Uiso 1 calc . . R
C50A C 0.93259(18) -0.15988(14) 0.16284(18) 0.0576(8) Uani 1 d . . .
H50A H 0.9450 -0.1973 0.1364 0.069 Uiso 1 calc . . R
C51A C 0.89531(18) -0.09879(15) 0.14309(15) 0.0518(6) Uani 1 d . . .
H51A H 0.8829 -0.0961 0.1037 0.062 Uiso 1 calc . . R
C52A C 0.87611(16) -0.04233(12) 0.17952(13) 0.0422(5) Uani 1 d . . .
H52A H 0.8513 -0.0009 0.1658 0.051 Uiso 1 calc . . R
C53A C 0.52635(17) 0.09689(12) 0.30725(14) 0.0440(6) Uani 1 d . . .
H53A H 0.4878 0.0665 0.3420 0.053 Uiso 1 calc . . R
C54A C 0.42722(19) 0.19968(16) 0.32655(17) 0.0589(7) Uani 1 d . . .
H54D H 0.4406 0.2360 0.3490 0.088 Uiso 1 calc . . GR
H54E H 0.3863 0.1665 0.3594 0.088 Uiso 1 calc . . GR
H54F H 0.4013 0.2210 0.2951 0.088 Uiso 1 calc . . GR
C55A C 0.63893(16) 0.13672(11) 0.22434(12) 0.0368(5) Uani 1 d . . .
C56A C 0.57726(16) 0.19061(11) 0.23868(13) 0.0384(5) Uani 1 d . . .
C57A C 0.59425(19) 0.25702(12) 0.20319(15) 0.0474(6) Uani 1 d . . .
H57A H 0.5530 0.2938 0.2131 0.057 Uiso 1 calc . . R
C58A C 0.6738(2) 0.26583(13) 0.15344(16) 0.0533(7) Uani 1 d . . .
H58A H 0.6877 0.3101 0.1282 0.064 Uiso 1 calc . . R
C59A C 0.7352(2) 0.21238(14) 0.13832(14) 0.0500(6) Uani 1 d . . .
H59A H 0.7895 0.2211 0.1032 0.060 Uiso 1 calc . . R
C60A C 0.71821(16) 0.14675(12) 0.17373(13) 0.0407(5) Uani 1 d . . .
H60A H 0.7597 0.1102 0.1634 0.049 Uiso 1 calc . . R
O6A O 0.86978(11) 0.10256(9) 0.38029(9) 0.0402(4) Uani 1 d . . .
C61A C 0.9476(2) 0.1394(2) 0.35538(17) 0.0749(11) Uani 1 d . . .
H61D H 0.9787 0.1296 0.3860 0.112 Uiso 1 calc . . GR
H61E H 0.9354 0.1894 0.3506 0.112 Uiso 1 calc . . GR
H61F H 0.9835 0.1250 0.3121 0.112 Uiso 1 calc . . GR
S1 S 0.27424(4) 0.36910(3) 0.59086(3) 0.04063(13) Uani 1 d . . .
F1 F 0.11840(13) 0.42270(11) 0.61513(11) 0.0839(7) Uani 1 d . . .
F2 F 0.12210(13) 0.31150(12) 0.63097(15) 0.1003(8) Uani 1 d . . .
F3 F 0.14056(19) 0.37133(15) 0.70069(10) 0.1120(10) Uani 1 d . . .
O3 O 0.28019(14) 0.36457(10) 0.52425(9) 0.0550(5) Uani 1 d . . .
O4 O 0.30003(18) 0.43438(10) 0.60115(14) 0.0770(7) Uani 1 d . . .
O5 O 0.30361(12) 0.30870(9) 0.62244(10) 0.0489(4) Uani 1 d . . .
C1B C 0.1578(2) 0.36875(16) 0.63690(16) 0.0612(8) Uani 1 d . . .
S1A S 0.20565(10) -0.10545(7) 0.42926(7) 0.0513(3) Uani 0.861(2) d A 1 .
F1A F 0.09824(16) -0.01192(13) 0.49352(14) 0.0648(6) Uani 0.861(2) d A 1 .
F2A F 0.1004(3) -0.01642(13) 0.39564(15) 0.0940(10) Uani 0.861(2) d A 1 .
F3A F 0.0361(2) -0.09585(17) 0.4748(2) 0.1001(13) Uani 0.861(2) d A 1 .
O3A O 0.2715(2) -0.05189(12) 0.40600(14) 0.0676(7) Uani 0.861(2) d A 1 .
O4A O 0.1985(2) -0.14171(13) 0.49258(14) 0.0588(7) Uani 0.861(2) d A 1 .
O5A O 0.2007(3) -0.14752(15) 0.38171(16) 0.0910(14) Uani 0.861(2) d A 1 .
C62A C 0.1051(3) -0.05467(19) 0.4489(2) 0.0633(12) Uani 0.861(2) d A 1 .
S1B S 0.1661(7) -0.0954(4) 0.4300(4) 0.058(3) Uani 0.139(2) d A 2 .
F1B F 0.0630(11) 0.0005(9) 0.5024(10) 0.0648(6) Uani 0.139(2) d A 2 .
F2B F 0.0316(15) -0.0152(8) 0.4200(9) 0.0940(10) Uani 0.139(2) d A 2 .
F3B F -0.0002(14) -0.0946(12) 0.5009(14) 0.1001(13) Uani 0.139(2) d A 2 .
O3B O 0.2155(12) -0.0374(7) 0.3941(8) 0.0676(7) Uani 0.139(2) d A 2 .
O4B O 0.1856(18) -0.1206(10) 0.4884(10) 0.0588(7) Uani 0.139(2) d A 2 .
O5B O 0.1458(19) -0.1478(10) 0.3980(12) 0.0910(14) Uani 0.139(2) d A 2 .
C62B C 0.0614(12) -0.0485(9) 0.4654(9) 0.0633(12) Uani 0.139(2) d A 2 .
O1S O 0.4605(2) -0.05307(14) 0.37976(16) 0.0742(8) Uani 0.861(2) d A 1 .
H1S H 0.4080 -0.0419 0.3965 0.111 Uiso 0.861(2) calc A 1 GR
C1S C 0.4670(3) -0.1212(2) 0.3620(3) 0.0727(12) Uani 0.861(2) d A 1 .
H1SA H 0.4222 -0.1283 0.3441 0.109 Uiso 0.861(2) calc A 1 GR
H1SB H 0.4589 -0.1547 0.4012 0.109 Uiso 0.861(2) calc A 1 GR
H1SC H 0.5244 -0.1281 0.3284 0.109 Uiso 0.861(2) calc A 1 GR
O2S O 0.23033(15) 0.17750(10) 0.30946(12) 0.0581(5) Uani 1 d . . .
H2S H 0.2616 0.1426 0.3121 0.087 Uiso 1 calc . . GR
C2S C 0.1746(2) 0.16196(19) 0.2808(3) 0.0837(12) Uani 1 d . . .
H2SA H 0.2074 0.1525 0.2351 0.126 Uiso 1 calc . . GR
H2SB H 0.1352 0.2014 0.2808 0.126 Uiso 1 calc . . GR
H2SC H 0.1409 0.1207 0.3058 0.126 Uiso 1 calc . . GR
O3S O 0.32854(16) 0.05973(11) 0.31182(13) 0.0703(6) Uani 1 d . . .
H3S H 0.2938 0.0295 0.3376 0.105 Uiso 1 calc . . GR
C3S C 0.3810(2) 0.0308(2) 0.25418(17) 0.0704(9) Uani 1 d . . .
H3SA H 0.4217 0.0660 0.2243 0.106 Uiso 1 calc . . GR
H3SB H 0.3444 0.0152 0.2321 0.106 Uiso 1 calc . . GR
H3SC H 0.4134 -0.0089 0.2660 0.106 Uiso 1 calc . . GR
Cl1 Cl 0.3651(4) -0.1877(4) 0.3734(4) 0.089(3) Uani 0.139(2) d A 2 .
Cl2 Cl 0.5014(4) -0.0963(4) 0.3630(4) 0.0682(19) Uani 0.139(2) d A 2 .
C1X C 0.3943(13) -0.1232(10) 0.4086(11) 0.050(4) Uiso 0.139(2) d A 2 .
H1XA H 0.3887 -0.1406 0.4545 0.060 Uiso 0.139(2) calc A 2 R
H1XB H 0.3546 -0.0829 0.4105 0.060 Uiso 0.139(2) calc A 2 R
H6A H 0.343(2) 0.4129(18) 0.4323(18) 0.061(10) Uiso 1 d . . .
H6AB H 0.844(2) 0.1080(17) 0.4184(18) 0.058(10) Uiso 1 d . . .

loop_
_atom_site_aniso_label
_atom_site_aniso_U_11
_atom_site_aniso_U_22
_atom_site_aniso_U_33
_atom_site_aniso_U_23
_atom_site_aniso_U_13
_atom_site_aniso_U_12
Cu1 0.03904(17) 0.02055(14) 0.03833(18) -0.00017(12) -0.01705(14) -0.00477(12)
Cu2 0.03992(17) 0.01944(14) 0.03729(18) -0.00098(12) -0.01934(14) -0.00172(11)
O1 0.0416(8) 0.0222(7) 0.0429(9) -0.0033(6) -0.0169(7) -0.0044(6)
O2 0.0433(8) 0.0205(6) 0.0365(8) -0.0008(6) -0.0196(7) -0.0016(6)
N1 0.0390(9) 0.0212(8) 0.0392(10) 0.0015(7) -0.0214(8) -0.0014(7)
N2 0.0370(9) 0.0226(8) 0.0329(9) -0.0001(7) -0.0157(8) -0.0014(7)
N3 0.0405(9) 0.0188(7) 0.0383(10) 0.0006(7) -0.0173(8) -0.0028(7)
N4 0.0384(9) 0.0266(8) 0.0426(11) -0.0010(8) -0.0154(8) -0.0052(7)
N5 0.0438(11) 0.0329(9) 0.0554(13) -0.0064(9) -0.0228(10) -0.0089(8)
N6 0.0499(11) 0.0239(8) 0.0464(11) 0.0002(8) -0.0270(10) -0.0017(7)
N7 0.0640(14) 0.0284(9) 0.0628(15) 0.0049(9) -0.0413(13) -0.0113(9)
C1 0.0397(11) 0.0219(9) 0.0406(12) -0.0002(8) -0.0215(10) -0.0012(8)
C2 0.0386(11) 0.0225(9) 0.0382(12) 0.0000(8) -0.0209(10) -0.0006(8)
C3 0.0381(11) 0.0244(9) 0.0411(12) -0.0013(9) -0.0226(10) 0.0014(8)
C4 0.0424(11) 0.0293(10) 0.0388(12) -0.0030(9) -0.0209(10) 0.0019(9)
C5 0.0508(13) 0.0261(10) 0.0411(13) -0.0027(9) -0.0262(11) -0.0002(9)
C6 0.0466(12) 0.0243(9) 0.0427(13) -0.0017(9) -0.0257(11) -0.0026(8)
C7 0.0418(11) 0.0214(9) 0.0423(12) -0.0005(8) -0.0242(10) -0.0026(8)
C8 0.0393(11) 0.0277(10) 0.0413(13) -0.0021(9) -0.0151(10) -0.0020(8)
C9 0.0401(12) 0.0348(11) 0.0473(14) -0.0037(10) -0.0122(11) -0.0015(9)
C10 0.0407(12) 0.0407(12) 0.0515(15) -0.0075(11) -0.0188(11) -0.0084(10)
C11 0.0466(13) 0.0288(10) 0.0469(14) 0.0033(10) -0.0120(11) -0.0011(9)
C12 0.0655(16) 0.0298(11) 0.0413(13) -0.0057(10) -0.0235(12) -0.0038(10)
C13 0.104(2) 0.0354(13) 0.0432(15) -0.0060(11) -0.0246(16) -0.0187(14)
C14 0.085(2) 0.0484(16) 0.088(3) -0.0372(17) -0.036(2) 0.0144(15)
C15 0.097(2) 0.0457(14) 0.0413(15) 0.0011(12) -0.0324(16) -0.0196(15)
C16 0.0356(10) 0.0232(9) 0.0387(12) 0.0039(8) -0.0186(9) -0.0011(8)
C17 0.0373(11) 0.0220(9) 0.0416(12) 0.0032(8) -0.0202(10) -0.0020(8)
C18 0.0427(12) 0.0257(10) 0.0431(13) 0.0002(9) -0.0186(10) -0.0008(8)
C19 0.0375(11) 0.0326(11) 0.0456(13) 0.0026(10) -0.0145(10) -0.0025(9)
C20 0.0421(12) 0.0247(10) 0.0480(14) 0.0054(9) -0.0223(11) -0.0047(8)
C21 0.0395(11) 0.0211(9) 0.0441(13) 0.0021(9) -0.0198(10) -0.0027(8)
C22 0.0444(13) 0.0300(11) 0.0570(16) 0.0068(11) -0.0182(12) -0.0093(9)
C23 0.0330(10) 0.0212(9) 0.0330(11) -0.0017(8) -0.0116(9) -0.0002(7)
C24 0.0316(10) 0.0243(9) 0.0343(11) -0.0012(8) -0.0114(9) 0.0001(7)
C25 0.0350(10) 0.0271(9) 0.0324(11) -0.0017(8) -0.0135(9) 0.0001(8)
C26 0.0414(11) 0.0284(10) 0.0331(11) 0.0021(9) -0.0137(10) -0.0010(8)
C27 0.0396(11) 0.0229(9) 0.0364(12) 0.0017(8) -0.0127(10) -0.0025(8)
C28 0.0395(11) 0.0217(9) 0.0357(11) 0.0005(8) -0.0157(9) -0.0019(8)
C29 0.0375(11) 0.0221(9) 0.0346(11) -0.0026(8) -0.0141(9) -0.0016(8)
C30 0.0478(12) 0.0298(10) 0.0376(12) -0.0031(9) -0.0200(11) 0.0005(9)
C31 0.0745(18) 0.0384(12) 0.0443(14) -0.0036(11) -0.0352(14) -0.0009(12)
C32 0.0545(14) 0.0438(13) 0.0487(15) -0.0025(11) -0.0286(13) -0.0105(11)
C33 0.0607(15) 0.0390(12) 0.0421(14) -0.0133(11) -0.0181(12) 0.0084(11)
C34 0.0545(14) 0.0238(10) 0.0391(13) 0.0068(9) -0.0186(11) -0.0067(9)
C35 0.089(2) 0.0252(11) 0.0474(15) 0.0029(10) -0.0272(15) -0.0053(12)
C36 0.0569(17) 0.0386(14) 0.085(2) 0.0147(15) -0.0130(16) -0.0109(12)
C37 0.0811(19) 0.0291(11) 0.0549(16) 0.0060(11) -0.0340(15) -0.0023(12)
C38 0.0388(11) 0.0251(9) 0.0349(11) 0.0009(8) -0.0161(9) -0.0040(8)
C39 0.0393(11) 0.0238(9) 0.0391(12) -0.0011(9) -0.0176(10) -0.0030(8)
C40 0.0529(13) 0.0260(10) 0.0441(13) 0.0035(9) -0.0246(11) -0.0035(9)
C41 0.0686(16) 0.0292(11) 0.0476(14) 0.0026(10) -0.0356(13) -0.0039(10)
C42 0.0672(16) 0.0295(11) 0.0451(14) 0.0009(10) -0.0321(13) -0.0090(10)
C43 0.0552(13) 0.0252(10) 0.0424(13) 0.0006(9) -0.0263(11) -0.0066(9)
C44 0.102(2) 0.0363(13) 0.0561(17) 0.0029(12) -0.0522(18) -0.0162(14)
C45 0.0452(12) 0.0267(10) 0.0499(14) -0.0027(10) -0.0217(11) -0.0050(9)
C46 0.0732(19) 0.0508(15) 0.072(2) -0.0025(14) -0.0430(17) -0.0234(14)
C47 0.0323(10) 0.0230(9) 0.0406(12) -0.0020(9) -0.0087(9) -0.0038(8)
C48 0.0360(11) 0.0293(10) 0.0459(13) -0.0063(10) -0.0133(10) -0.0046(8)
C49 0.0492(14) 0.0317(11) 0.0568(16) -0.0012(11) -0.0145(12) -0.0149(10)
C50 0.0492(14) 0.0278(11) 0.0551(16) 0.0034(11) -0.0087(12) -0.0069(10)
C51 0.0416(12) 0.0359(11) 0.0424(13) 0.0014(10) -0.0094(11) 0.0026(9)
C52 0.0352(11) 0.0314(10) 0.0436(13) -0.0033(10) -0.0112(10) -0.0025(8)
C53 0.0552(14) 0.0284(10) 0.0516(15) 0.0030(10) -0.0329(12) -0.0061(9)
C54 0.087(2) 0.0463(15) 0.081(2) 0.0149(15) -0.052(2) -0.0325(15)
C55 0.0598(14) 0.0248(10) 0.0527(15) -0.0029(10) -0.0385(13) 0.0036(9)
C56 0.0730(17) 0.0234(10) 0.0694(18) -0.0020(11) -0.0524(16) 0.0006(10)
C57 0.096(2) 0.0308(12) 0.079(2) -0.0128(13) -0.064(2) 0.0051(13)
C58 0.105(3) 0.0409(14) 0.083(2) -0.0260(15) -0.070(2) 0.0250(16)
C59 0.080(2) 0.0510(15) 0.0620(18) -0.0153(14) -0.0469(17) 0.0246(14)
C60 0.0639(16) 0.0346(11) 0.0534(16) -0.0047(11) -0.0368(14) 0.0088(11)
O6 0.0537(10) 0.0459(10) 0.0468(11) 0.0045(8) -0.0225(9) -0.0074(8)
C61 0.093(3) 0.094(3) 0.082(3) 0.005(2) -0.040(2) 0.029(2)
Cu1A 0.03384(16) 0.01879(13) 0.03123(17) 0.00078(12) -0.01114(13) -0.00320(11)
Cu2A 0.04196(17) 0.01926(14) 0.03851(18) 0.00298(12) -0.01926(15) -0.00367(12)
O1A 0.0403(8) 0.0203(6) 0.0326(8) 0.0020(6) -0.0083(7) -0.0034(6)
O2A 0.0524(9) 0.0227(7) 0.0417(9) 0.0028(6) -0.0252(8) -0.0034(6)
N1A 0.0336(8) 0.0203(7) 0.0314(9) 0.0007(7) -0.0143(7) -0.0039(6)
N2A 0.0358(9) 0.0224(8) 0.0349(10) 0.0006(7) -0.0169(8) -0.0038(6)
N3A 0.0344(9) 0.0200(7) 0.0384(10) 0.0023(7) -0.0117(8) -0.0038(6)
N4A 0.0385(9) 0.0230(8) 0.0370(10) 0.0016(7) -0.0091(8) -0.0018(7)
N5A 0.0387(10) 0.0272(9) 0.0508(12) 0.0028(8) -0.0091(9) 0.0028(7)
N6A 0.0482(11) 0.0246(8) 0.0484(12) 0.0016(8) -0.0245(10) -0.0041(8)
N7A 0.0476(11) 0.0358(10) 0.0553(13) -0.0036(9) -0.0296(10) 0.0055(8)
C1A 0.0346(10) 0.0231(9) 0.0356(11) 0.0037(8) -0.0156(9) -0.0058(8)
C2A 0.0355(10) 0.0238(9) 0.0329(11) 0.0034(8) -0.0153(9) -0.0041(8)
C3A 0.0366(11) 0.0278(10) 0.0370(12) 0.0035(9) -0.0150(10) -0.0034(8)
C4A 0.0368(11) 0.0301(10) 0.0393(12) 0.0073(9) -0.0133(10) -0.0056(8)
C5A 0.0369(11) 0.0245(9) 0.0443(13) 0.0086(9) -0.0185(10) -0.0065(8)
C6A 0.0370(11) 0.0220(9) 0.0431(13) 0.0024(9) -0.0181(10) -0.0024(8)
C7A 0.0355(10) 0.0219(9) 0.0350(11) -0.0004(8) -0.0152(9) -0.0016(7)
C8A 0.0422(12) 0.0336(11) 0.0412(13) 0.0026(10) -0.0045(11) -0.0052(9)
C9A 0.0597(17) 0.0419(14) 0.0550(18) 0.0058(13) 0.0109(14) -0.0051(12)
C10A 0.0474(14) 0.0418(13) 0.0632(18) -0.0017(12) -0.0140(13) 0.0125(11)
C11A 0.0662(18) 0.0470(15) 0.0488(16) -0.0128(13) -0.0026(14) -0.0107(13)
C12A 0.0390(11) 0.0252(10) 0.0515(14) 0.0119(10) -0.0171(11) -0.0051(8)
C13A 0.0666(17) 0.0271(11) 0.0708(19) 0.0151(12) -0.0334(15) -0.0132(11)
C14A 0.0455(14) 0.0352(12) 0.081(2) 0.0267(13) -0.0141(14) -0.0055(10)
C15A 0.0499(14) 0.0340(11) 0.0649(17) 0.0141(12) -0.0293(13) -0.0034(10)
C16A 0.0343(10) 0.0239(9) 0.0320(11) 0.0003(8) -0.0140(9) -0.0049(7)
C17A 0.0349(10) 0.0223(9) 0.0393(12) 0.0002(8) -0.0123(9) -0.0050(8)
C18A 0.0444(13) 0.0261(10) 0.0486(14) 0.0064(10) -0.0064(11) -0.0058(9)
C19A 0.0400(12) 0.0319(11) 0.0454(14) 0.0037(10) -0.0043(11) -0.0050(9)
C20A 0.0364(11) 0.0301(10) 0.0380(12) -0.0043(9) -0.0135(10) -0.0020(8)
C21A 0.0369(10) 0.0225(9) 0.0352(11) -0.0006(8) -0.0152(9) -0.0040(8)
C22A 0.0413(12) 0.0328(11) 0.0426(13) -0.0054(10) -0.0104(10) -0.0010(9)
C23A 0.0396(11) 0.0247(9) 0.0378(12) 0.0024(9) -0.0186(10) -0.0055(8)
C24A 0.0410(11) 0.0244(9) 0.0363(12) 0.0028(8) -0.0177(10) -0.0056(8)
C25A 0.0443(12) 0.0265(10) 0.0400(12) 0.0052(9) -0.0224(10) -0.0067(8)
C26A 0.0454(12) 0.0286(10) 0.0360(12) 0.0019(9) -0.0200(10) -0.0082(9)
C27A 0.0411(11) 0.0247(9) 0.0372(12) 0.0011(9) -0.0171(10) -0.0062(8)
C28A 0.0419(11) 0.0234(9) 0.0395(12) 0.0040(9) -0.0209(10) -0.0040(8)
C29A 0.0373(10) 0.0223(9) 0.0365(11) 0.0030(8) -0.0182(9) -0.0037(8)
C30A 0.0608(14) 0.0258(10) 0.0422(13) 0.0053(9) -0.0287(12) -0.0069(10)
C31A 0.0802(19) 0.0359(12) 0.0502(15) 0.0043(11) -0.0417(15) -0.0064(12)
C32A 0.0657(17) 0.0388(13) 0.0610(17) 0.0002(12) -0.0382(15) 0.0044(11)
C33A 0.0801(19) 0.0338(12) 0.0439(14) 0.0117(11) -0.0309(14) -0.0176(12)
C34A 0.0479(12) 0.0262(10) 0.0396(12) -0.0010(9) -0.0213(11) -0.0045(9)
C35A 0.0616(15) 0.0272(10) 0.0438(14) 0.0003(10) -0.0218(12) -0.0085(10)
C36A 0.0507(14) 0.0324(11) 0.0500(15) -0.0021(10) -0.0207(12) 0.0002(10)
C37A 0.0608(15) 0.0308(11) 0.0403(13) -0.0019(10) -0.0252(12) -0.0041(10)
C38A 0.0295(9) 0.0237(9) 0.0307(10) 0.0002(8) -0.0103(8) -0.0038(7)
C39A 0.0320(10) 0.0231(9) 0.0338(11) 0.0040(8) -0.0101(9) -0.0056(7)
C40A 0.0420(11) 0.0252(9) 0.0339(11) -0.0012(8) -0.0109(10) -0.0072(8)
C41A 0.0430(12) 0.0337(11) 0.0300(11) -0.0002(9) -0.0127(10) -0.0080(9)
C42A 0.0356(10) 0.0290(10) 0.0331(11) 0.0025(9) -0.0136(9) -0.0034(8)
C43A 0.0343(10) 0.0238(9) 0.0333(11) -0.0005(8) -0.0121(9) -0.0036(7)
C44A 0.0453(12) 0.0327(11) 0.0364(12) 0.0025(9) -0.0185(10) -0.0014(9)
C45A 0.0383(11) 0.0291(10) 0.0397(13) 0.0032(9) -0.0078(10) -0.0007(8)
C46A 0.0467(14) 0.0413(13) 0.0636(18) 0.0143(13) -0.0162(13) 0.0046(11)
C47A 0.0344(11) 0.0259(10) 0.0441(13) -0.0028(9) -0.0060(10) -0.0036(8)
C48A 0.0345(11) 0.0278(10) 0.0506(15) -0.0022(10) -0.0048(10) -0.0029(8)
C49A 0.0438(13) 0.0285(11) 0.0725(19) -0.0099(12) -0.0095(13) 0.0005(9)
C50A 0.0472(14) 0.0413(14) 0.078(2) -0.0271(14) -0.0089(14) -0.0019(11)
C51A 0.0473(14) 0.0523(15) 0.0553(16) -0.0166(13) -0.0137(13) -0.0097(11)
C52A 0.0415(12) 0.0348(11) 0.0470(14) -0.0034(10) -0.0120(11) -0.0069(9)
C53A 0.0472(13) 0.0343(11) 0.0555(15) 0.0034(11) -0.0270(12) -0.0013(10)
C54A 0.0511(15) 0.0574(16) 0.074(2) -0.0079(15) -0.0303(15) 0.0132(13)
C55A 0.0536(13) 0.0249(9) 0.0427(13) 0.0015(9) -0.0319(11) -0.0016(9)
C56A 0.0489(13) 0.0294(10) 0.0489(14) -0.0023(10) -0.0325(12) 0.0000(9)
C57A 0.0639(16) 0.0283(11) 0.0647(17) 0.0030(11) -0.0431(15) 0.0004(10)
C58A 0.0729(18) 0.0335(12) 0.0655(18) 0.0164(12) -0.0449(16) -0.0089(12)
C59A 0.0631(16) 0.0485(14) 0.0446(14) 0.0112(12) -0.0308(13) -0.0104(12)
C60A 0.0502(13) 0.0341(11) 0.0439(13) -0.0008(10) -0.0254(11) -0.0004(10)
O6A 0.0443(9) 0.0403(9) 0.0380(10) -0.0030(7) -0.0173(8) -0.0046(7)
C61A 0.079(2) 0.097(3) 0.0556(19) 0.0094(18) -0.0322(17) -0.051(2)
S1 0.0479(3) 0.0263(2) 0.0473(3) 0.0063(2) -0.0199(3) -0.0019(2)
F1 0.0693(12) 0.0830(13) 0.0756(13) 0.0117(11) -0.0094(10) 0.0373(10)
F2 0.0557(11) 0.0793(14) 0.151(2) 0.0204(15) -0.0275(13) -0.0200(10)
F3 0.120(2) 0.130(2) 0.0439(11) 0.0093(12) 0.0060(12) 0.0512(17)
O3 0.0667(12) 0.0495(10) 0.0398(10) 0.0050(8) -0.0138(9) 0.0142(9)
O4 0.1051(18) 0.0310(9) 0.113(2) 0.0041(11) -0.0624(17) -0.0149(10)
O5 0.0579(11) 0.0334(8) 0.0566(11) 0.0074(8) -0.0266(9) 0.0023(7)
C1B 0.0585(17) 0.0571(17) 0.0517(17) 0.0080(14) -0.0074(14) 0.0160(14)
S1A 0.0918(9) 0.0252(4) 0.0413(5) -0.0051(3) -0.0286(6) -0.0049(5)
F1A 0.0643(15) 0.0588(13) 0.0802(15) -0.0154(11) -0.0343(15) -0.0008(11)
F2A 0.154(3) 0.0627(13) 0.088(2) 0.0137(13) -0.077(2) -0.0035(18)
F3A 0.104(3) 0.0637(13) 0.152(4) 0.023(2) -0.074(3) -0.0400(19)
O3A 0.0858(19) 0.0390(11) 0.0638(16) -0.0102(11) -0.0091(14) -0.0022(12)
O4A 0.098(2) 0.0384(16) 0.0440(12) -0.0056(12) -0.0312(12) 0.0075(14)
O5A 0.193(4) 0.0371(11) 0.063(2) -0.0139(12) -0.066(3) -0.002(2)
C62A 0.096(3) 0.0407(17) 0.071(3) 0.0098(18) -0.052(3) -0.025(2)
S1B 0.109(7) 0.036(4) 0.036(3) 0.015(3) -0.037(5) -0.031(5)
F1B 0.0643(15) 0.0588(13) 0.0802(15) -0.0154(11) -0.0343(15) -0.0008(11)
F2B 0.154(3) 0.0627(13) 0.088(2) 0.0137(13) -0.077(2) -0.0035(18)
F3B 0.104(3) 0.0637(13) 0.152(4) 0.023(2) -0.074(3) -0.0400(19)
O3B 0.0858(19) 0.0390(11) 0.0638(16) -0.0102(11) -0.0091(14) -0.0022(12)
O4B 0.098(2) 0.0384(16) 0.0440(12) -0.0056(12) -0.0312(12) 0.0075(14)
O5B 0.193(4) 0.0371(11) 0.063(2) -0.0139(12) -0.066(3) -0.002(2)
C62B 0.096(3) 0.0407(17) 0.071(3) 0.0098(18) -0.052(3) -0.025(2)
O1S 0.116(2) 0.0396(13) 0.0683(18) 0.0016(13) -0.0361(18) -0.0062(16)
C1S 0.070(3) 0.047(2) 0.106(4) -0.017(2) -0.035(3) -0.002(2)
O2S 0.0744(13) 0.0382(9) 0.0708(14) -0.0050(9) -0.0373(12) -0.0010(9)
C2S 0.063(2) 0.0606(19) 0.141(4) -0.017(2) -0.049(2) -0.0054(16)
O3S 0.0666(14) 0.0502(11) 0.0811(17) -0.0014(11) -0.0138(12) 0.0002(10)
C3S 0.079(2) 0.077(2) 0.0556(19) -0.0015(17) -0.0268(18) -0.0016(18)
Cl1 0.057(3) 0.098(5) 0.099(5) -0.053(4) 0.003(3) -0.030(3)
Cl2 0.050(3) 0.060(4) 0.082(4) -0.001(3) -0.009(3) -0.015(3)

loop_
_atom_type_symbol
_atom_type_description
_atom_type_scat_dispersion_real
_atom_type_scat_dispersion_imag
_atom_type_scat_source
C C 0.0181 0.0091 'International Tables Vol C Tables 4.2.6.8 and 6.1.1.4'
H H 0.0000 0.0000 'International Tables Vol C Tables 4.2.6.8 and 6.1.1.4'
Cl Cl 0.3639 0.7018 'International Tables Vol C Tables 4.2.6.8 and 6.1.1.4'
Cu Cu -1.9646 0.5888 'International Tables Vol C Tables 4.2.6.8 and 6.1.1.4'
F F 0.0727 0.0534 'International Tables Vol C Tables 4.2.6.8 and 6.1.1.4'
N N 0.0311 0.0180 'International Tables Vol C Tables 4.2.6.8 and 6.1.1.4'
O O 0.0492 0.0322 'International Tables Vol C Tables 4.2.6.8 and 6.1.1.4'
S S 0.3331 0.5567 'International Tables Vol C Tables 4.2.6.8 and 6.1.1.4'

loop_
_exptl_crystal_face_index_h
_exptl_crystal_face_index_k
_exptl_crystal_face_index_l
_exptl_crystal_face_perp_dist
_exptl_oxdiff_crystal_face_indexfrac_h
_exptl_oxdiff_crystal_face_indexfrac_k
_exptl_oxdiff_crystal_face_indexfrac_l
_exptl_oxdiff_crystal_face_x
_exptl_oxdiff_crystal_face_y
_exptl_oxdiff_crystal_face_z
-1 -1 13 0.0720 -1.0001 -1.0000 12.9998 0.2480 0.0470 1.0129
1 1 -13 0.0720 1.0001 1.0000 -12.9998 -0.2480 -0.0470 -1.0129
8 8 8 0.1384 7.9994 8.0011 7.9991 -0.6804 0.6600 0.2765
-8 -8 -7 0.0616 -7.9994 -8.0011 -6.9992 0.6920 -0.6508 -0.2016
7 -8 8 0.1829 7.0004 -7.9991 8.0001 0.5984 0.7971 0.2431
0 8 11 0.1103 -0.0006 8.0002 10.9993 -0.5024 -0.0104 0.8622
-9 5 -9 0.2198 -9.0002 4.9988 -8.9998 -0.3379 -0.9388 -0.2423
6 -8 -3 0.1869 6.0005 -7.9993 -2.9996 0.4882 0.6081 -0.5347
8 7 -1 0.1352 7.9996 7.0010 -1.0006 -0.7063 0.5908 -0.4018

loop_
_geom_angle_atom_site_label_1
_geom_angle_atom_site_label_2
_geom_angle_atom_site_label_3
_geom_angle
O1 Cu1 Cu2 121.09(5)
O1 Cu1 N1 92.55(7)
O1 Cu1 N3 162.50(7)
O1 Cu1 N4 88.53(7)
O1 Cu1 O6 103.24(7)
N1 Cu1 Cu2 93.37(5)
N1 Cu1 N3 84.05(7)
N1 Cu1 N4 175.12(8)
N1 Cu1 O6 86.98(7)
N3 Cu1 Cu2 42.41(5)
N3 Cu1 O6 93.74(7)
N4 Cu1 Cu2 90.13(6)
N4 Cu1 N3 96.31(7)
N4 Cu1 O6 88.14(7)
O6 Cu1 Cu2 135.58(5)
O2 Cu2 Cu1 122.30(5)
O2 Cu2 N2 94.05(7)
O2 Cu2 N3 164.17(7)
O2 Cu2 N6 89.15(7)
N2 Cu2 Cu1 96.28(5)
N2 Cu2 N3 84.13(7)
N2 Cu2 N6 166.02(8)
N3 Cu2 Cu1 42.76(5)
N6 Cu2 Cu1 93.47(6)
N6 Cu2 N3 96.40(7)
C2 O1 Cu1 129.89(14)
C24 O2 Cu2 128.88(14)
C7 N1 Cu1 125.25(16)
C7 N1 C16 122.03(18)
C16 N1 Cu1 112.72(14)
C29 N2 Cu2 124.41(15)
C29 N2 C38 121.06(18)
C38 N2 Cu2 114.36(13)
Cu2 N3 Cu1 94.83(8)
C17 N3 Cu1 106.56(13)
C17 N3 Cu2 116.15(13)
C17 N3 C39 115.24(18)
C39 N3 Cu1 114.26(14)
C39 N3 Cu2 108.17(12)
C45 N4 Cu1 125.17(16)
C45 N4 C47 105.74(18)
C47 N4 Cu1 129.08(16)
C45 N5 C46 125.8(2)
C45 N5 C48 107.39(19)
C48 N5 C46 126.8(2)
C53 N6 Cu2 125.95(18)
C53 N6 C55 106.0(2)
C55 N6 Cu2 127.60(17)
C53 N7 C54 126.3(3)
C53 N7 C56 106.6(2)
C56 N7 C54 127.0(2)
C6 C1 C2 120.2(2)
C6 C1 C7 116.57(19)
C7 C1 C2 123.0(2)
O1 C2 C1 122.3(2)
O1 C2 C3 119.85(18)
C1 C2 C3 117.90(19)
C2 C3 C8 120.17(19)
C4 C3 C2 118.2(2)
C4 C3 C8 121.7(2)
C3 C4 H4 117.6
C3 C4 C5 124.8(2)
C5 C4 H4 117.6
C4 C5 C12 119.2(2)
C6 C5 C4 116.6(2)
C6 C5 C12 124.2(2)
C1 C6 H6 118.9
C5 C6 C1 122.2(2)
C5 C6 H6 118.9
N1 C7 C1 126.95(19)
N1 C7 H7 116.5
C1 C7 H7 116.5
C3 C8 C10 109.47(19)
C3 C8 C11 110.03(18)
C9 C8 C3 112.47(19)
C9 C8 C10 107.17(19)
C9 C8 C11 107.4(2)
C10 C8 C11 110.2(2)
C8 C9 H9A 109.5
C8 C9 H9B 109.5
C8 C9 H9C 109.5
H9A C9 H9B 109.5
H9A C9 H9C 109.5
H9B C9 H9C 109.5
C8 C10 H10A 109.5
C8 C10 H10B 109.5
C8 C10 H10C 109.5
H10A C10 H10B 109.5
H10A C10 H10C 109.5
H10B C10 H10C 109.5
C8 C11 H11A 109.5
C8 C11 H11B 109.5
C8 C11 H11C 109.5
H11A C11 H11B 109.5
H11A C11 H11C 109.5
H11B C11 H11C 109.5
C5 C12 C13 111.4(2)
C5 C12 C15 108.3(2)
C13 C12 C15 108.0(2)
C14 C12 C5 110.5(2)
C14 C12 C13 108.4(2)
C14 C12 C15 110.3(3)
C12 C13 H13A 109.5
C12 C13 H13B 109.5
C12 C13 H13C 109.5
H13A C13 H13B 109.5
H13A C13 H13C 109.5
H13B C13 H13C 109.5
C12 C14 H14A 109.5
C12 C14 H14B 109.5
C12 C14 H14C 109.5
H14A C14 H14B 109.5
H14A C14 H14C 109.5
H14B C14 H14C 109.5
C12 C15 H15A 109.5
C12 C15 H15B 109.5
C12 C15 H15C 109.5
H15A C15 H15B 109.5
H15A C15 H15C 109.5
H15B C15 H15C 109.5
C17 C16 N1 114.76(18)
C17 C16 C21 119.6(2)
C21 C16 N1 125.7(2)
C16 C17 N3 118.0(2)
C18 C17 N3 123.0(2)
C18 C17 C16 118.83(19)
C17 C18 H18 119.5
C17 C18 C19 121.0(2)
C19 C18 H18 119.5
C18 C19 H19 119.7
C18 C19 C20 120.6(2)
C20 C19 H19 119.7
C19 C20 C22 120.2(2)
C21 C20 C19 118.6(2)
C21 C20 C22 121.2(2)
C16 C21 H21 119.4
C20 C21 C16 121.3(2)
C20 C21 H21 119.4
C20 C22 H22A 109.5
C20 C22 H22B 109.5
C20 C22 H22C 109.5
H22A C22 H22B 109.5
H22A C22 H22C 109.5
H22B C22 H22C 109.5
C24 C23 C28 119.92(19)
C29 C23 C24 124.14(18)
C29 C23 C28 115.77(19)
O2 C24 C23 121.83(19)
O2 C24 C25 119.94(19)
C23 C24 C25 118.21(18)
C24 C25 C30 120.96(18)
C26 C25 C24 118.2(2)
C26 C25 C30 120.8(2)
C25 C26 H26 117.8
C25 C26 C27 124.4(2)
C27 C26 H26 117.8
C26 C27 C34 120.9(2)
C28 C27 C26 117.14(19)
C28 C27 C34 121.8(2)
C23 C28 H28 118.9
C27 C28 C23 122.1(2)
C27 C28 H28 118.9
N2 C29 C23 126.61(19)
N2 C29 H29 116.7
C23 C29 H29 116.7
C25 C30 C33 108.72(19)
C31 C30 C25 112.15(18)
C31 C30 C32 107.9(2)
C31 C30 C33 107.6(2)
C32 C30 C25 110.5(2)
C32 C30 C33 109.9(2)
C30 C31 H31A 109.5
C30 C31 H31B 109.5
C30 C31 H31C 109.5
H31A C31 H31B 109.5
H31A C31 H31C 109.5
H31B C31 H31C 109.5
C30 C32 H32A 109.5
C30 C32 H32B 109.5
C30 C32 H32C 109.5
H32A C32 H32B 109.5
H32A C32 H32C 109.5
H32B C32 H32C 109.5
C30 C33 H33A 109.5
C30 C33 H33B 109.5
C30 C33 H33C 109.5
H33A C33 H33B 109.5
H33A C33 H33C 109.5
H33B C33 H33C 109.5
C35 C34 C27 110.90(19)
C35 C34 C37 106.7(2)
C36 C34 C27 107.8(2)
C36 C34 C35 110.1(2)
C36 C34 C37 109.5(2)
C37 C34 C27 111.8(2)
C34 C35 H35A 109.5
C34 C35 H35B 109.5
C34 C35 H35C 109.5
H35A C35 H35B 109.5
H35A C35 H35C 109.5
H35B C35 H35C 109.5
C34 C36 H36A 109.5
C34 C36 H36B 109.5
C34 C36 H36C 109.5
H36A C36 H36B 109.5
H36A C36 H36C 109.5
H36B C36 H36C 109.5
C34 C37 H37A 109.5
C34 C37 H37B 109.5
C34 C37 H37C 109.5
H37A C37 H37B 109.5
H37A C37 H37C 109.5
H37B C37 H37C 109.5
C39 C38 N2 114.33(19)
C43 C38 N2 125.93(19)
C43 C38 C39 119.7(2)
C38 C39 N3 117.31(19)
C40 C39 N3 123.44(19)
C40 C39 C38 119.0(2)
C39 C40 H40 119.7
C41 C40 C39 120.7(2)
C41 C40 H40 119.7
C40 C41 H41 119.5
C40 C41 C42 120.9(2)
C42 C41 H41 119.5
C41 C42 C44 120.3(2)
C43 C42 C41 118.4(2)
C43 C42 C44 121.2(2)
C38 C43 C42 121.2(2)
C38 C43 H43 119.4
C42 C43 H43 119.4
C42 C44 H44A 109.5
C42 C44 H44B 109.5
C42 C44 H44C 109.5
H44A C44 H44B 109.5
H44A C44 H44C 109.5
H44B C44 H44C 109.5
N4 C45 N5 112.4(2)
N4 C45 H45 123.8
N5 C45 H45 123.8
N5 C46 H46A 109.5
N5 C46 H46B 109.5
N5 C46 H46C 109.5
H46A C46 H46B 109.5
H46A C46 H46C 109.5
H46B C46 H46C 109.5
N4 C47 C48 108.5(2)
C52 C47 N4 130.7(2)
C52 C47 C48 120.8(2)
N5 C48 C47 105.99(19)
N5 C48 C49 132.1(2)
C49 C48 C47 121.9(2)
C48 C49 H49 121.7
C50 C49 C48 116.6(2)
C50 C49 H49 121.7
C49 C50 H50 118.9
C49 C50 C51 122.2(2)
C51 C50 H50 118.9
C50 C51 H51 119.4
C52 C51 C50 121.2(2)
C52 C51 H51 119.4
C47 C52 H52 121.4
C51 C52 C47 117.3(2)
C51 C52 H52 121.4
N6 C53 N7 113.0(3)
N6 C53 H53 123.5
N7 C53 H53 123.5
N7 C54 H54A 109.5
N7 C54 H54B 109.5
N7 C54 H54C 109.5
H54A C54 H54B 109.5
H54A C54 H54C 109.5
H54B C54 H54C 109.5
N6 C55 C56 107.7(2)
C60 C55 N6 131.0(2)
C60 C55 C56 121.3(2)
N7 C56 C55 106.7(2)
N7 C56 C57 131.2(3)
C57 C56 C55 122.1(3)
C56 C57 H57 121.9
C58 C57 C56 116.2(3)
C58 C57 H57 121.9
C57 C58 H58 118.8
C57 C58 C59 122.5(3)
C59 C58 H58 118.8
C58 C59 H59 119.7
C60 C59 C58 120.7(3)
C60 C59 H59 119.7
C55 C60 C59 117.3(3)
C55 C60 H60 121.4
C59 C60 H60 121.4
Cu1 O6 H6A 120(2)
C61 O6 Cu1 105.5(2)
C61 O6 H6A 111(2)
O6 C61 H61A 109.5
O6 C61 H61B 109.5
O6 C61 H61C 109.5
H61A C61 H61B 109.5
H61A C61 H61C 109.5
H61B C61 H61C 109.5
O1A Cu1A Cu2A 124.01(5)
O1A Cu1A N1A 92.46(7)
O1A Cu1A N3A 162.62(7)
O1A Cu1A N4A 90.19(7)
O1A Cu1A O6A 98.16(6)
N1A Cu1A Cu2A 96.93(5)
N1A Cu1A N3A 84.20(7)
N1A Cu1A N4A 175.51(8)
N1A Cu1A O6A 88.66(7)
N3A Cu1A Cu2A 40.19(5)
N3A Cu1A O6A 98.80(7)
N4A Cu1A Cu2A 84.57(5)
N4A Cu1A N3A 94.32(7)
N4A Cu1A O6A 87.37(7)
O6A Cu1A Cu2A 136.96(4)
O2A Cu2A Cu1A 127.75(5)
O2A Cu2A N2A 93.55(7)
O2A Cu2A N3A 167.41(7)
O2A Cu2A N6A 89.46(8)
N2A Cu2A Cu1A 97.13(5)
N2A Cu2A N3A 84.46(7)
N2A Cu2A N6A 168.43(8)
N3A Cu2A Cu1A 40.71(5)
N6A Cu2A Cu1A 89.81(5)
N6A Cu2A N3A 94.96(8)
C2A O1A Cu1A 129.22(14)
C24A O2A Cu2A 129.10(14)
C7A N1A Cu1A 125.21(15)
C7A N1A C16A 121.54(18)
C16A N1A Cu1A 113.24(12)
C29A N2A Cu2A 125.09(15)
C29A N2A C38A 121.04(17)
C38A N2A Cu2A 113.83(13)
Cu2A N3A Cu1A 99.10(8)
C17A N3A Cu1A 106.77(12)
C17A N3A Cu2A 115.03(14)
C17A N3A C39A 113.39(18)
C39A N3A Cu1A 114.46(13)
C39A N3A Cu2A 107.41(13)
C45A N4A Cu1A 123.23(16)
C45A N4A C47A 105.71(19)
C47A N4A Cu1A 129.92(16)
C45A N5A C46A 126.0(2)
C45A N5A C48A 107.4(2)
C48A N5A C46A 126.6(2)
C53A N6A Cu2A 122.85(17)
C53A N6A C55A 105.84(19)
C55A N6A Cu2A 129.83(17)
C53A N7A C54A 125.5(2)
C53A N7A C56A 107.0(2)
C56A N7A C54A 127.3(2)
C6A C1A C2A 120.4(2)
C6A C1A C7A 116.0(2)
C7A C1A C2A 123.38(18)
O1A C2A C1A 122.54(19)
O1A C2A C3A 119.75(19)
C1A C2A C3A 117.71(18)
C2A C3A C8A 120.36(18)
C4A C3A C2A 118.2(2)
C4A C3A C8A 121.4(2)
C3A C4A H4A 117.5
C3A C4A C5A 125.0(2)
C5A C4A H4A 117.5
C4A C5A C12A 122.8(2)
C6A C5A C4A 116.54(19)
C6A C5A C12A 120.6(2)
C1A C6A H6AA 118.9
C5A C6A C1A 122.1(2)
C5A C6A H6AA 118.9
N1A C7A C1A 126.7(2)
N1A C7A H7A 116.7
C1A C7A H7A 116.7
C3A C8A C10A 109.7(2)
C3A C8A C11A 110.2(2)
C9A C8A C3A 112.3(2)
C9A C8A C10A 108.1(2)
C9A C8A C11A 106.3(2)
C10A C8A C11A 110.2(2)
C8A C9A H9AA 109.5
C8A C9A H9AB 109.5
C8A C9A H9AC 109.5
H9AA C9A H9AB 109.5
H9AA C9A H9AC 109.5
H9AB C9A H9AC 109.5
C8A C10A H10D 109.5
C8A C10A H10E 109.5
C8A C10A H10F 109.5
H10D C10A H10E 109.5
H10D C10A H10F 109.5
H10E C10A H10F 109.5
C8A C11A H11D 109.5
C8A C11A H11E 109.5
C8A C11A H11F 109.5
H11D C11A H11E 109.5
H11D C11A H11F 109.5
H11E C11A H11F 109.5
C13A C12A C5A 110.6(2)
C13A C12A C14A 107.4(2)
C13A C12A C15A 109.8(2)
C14A C12A C5A 111.6(2)
C14A C12A C15A 109.1(2)
C15A C12A C5A 108.28(18)
C12A C13A H13D 109.5
C12A C13A H13E 109.5
C12A C13A H13F 109.5
H13D C13A H13E 109.5
H13D C13A H13F 109.5
H13E C13A H13F 109.5
C12A C14A H14D 109.5
C12A C14A H14E 109.5
C12A C14A H14F 109.5
H14D C14A H14E 109.5
H14D C14A H14F 109.5
H14E C14A H14F 109.5
C12A C15A H15D 109.5
C12A C15A H15E 109.5
C12A C15A H15F 109.5
H15D C15A H15E 109.5
H15D C15A H15F 109.5
H15E C15A H15F 109.5
C17A C16A N1A 114.70(19)
C21A C16A N1A 125.75(18)
C21A C16A C17A 119.6(2)
C16A C17A N3A 119.21(19)
C18A C17A N3A 121.89(18)
C18A C17A C16A 118.8(2)
C17A C18A H18A 119.4
C19A C18A C17A 121.3(2)
C19A C18A H18A 119.4
C18A C19A H19A 119.7
C18A C19A C20A 120.7(2)
C20A C19A H19A 119.7
C19A C20A C22A 120.3(2)
C21A C20A C19A 118.1(2)
C21A C20A C22A 121.58(19)
C16A C21A H21A 119.3
C20A C21A C16A 121.48(19)
C20A C21A H21A 119.3
C20A C22A H22D 109.5
C20A C22A H22E 109.5
C20A C22A H22F 109.5
H22D C22A H22E 109.5
H22D C22A H22F 109.5
H22E C22A H22F 109.5
C28A C23A C24A 121.2(2)
C28A C23A C29A 115.35(19)
C29A C23A C24A 123.44(19)
O2A C24A C23A 122.5(2)
O2A C24A C25A 119.88(19)
C23A C24A C25A 117.60(19)
C24A C25A C30A 119.57(19)
C26A C25A C24A 118.08(19)
C26A C25A C30A 122.3(2)
C25A C26A H26A 117.7
C25A C26A C27A 124.6(2)
C27A C26A H26A 117.7
C26A C27A C34A 123.5(2)
C28A C27A C26A 117.0(2)
C28A C27A C34A 119.52(19)
C23A C28A H28A 119.2
C27A C28A C23A 121.6(2)
C27A C28A H28A 119.2
N2A C29A C23A 126.28(19)
N2A C29A H29A 116.9
C23A C29A H29A 116.9
C31A C30A C25A 112.09(19)
C31A C30A C32A 107.2(2)
C31A C30A C33A 107.4(2)
C32A C30A C25A 110.4(2)
C32A C30A C33A 110.0(2)
C33A C30A C25A 109.7(2)
C30A C31A H31D 109.5
C30A C31A H31E 109.5
C30A C31A H31F 109.5
H31D C31A H31E 109.5
H31D C31A H31F 109.5
H31E C31A H31F 109.5
C30A C32A H32D 109.5
C30A C32A H32E 109.5
C30A C32A H32F 109.5
H32D C32A H32E 109.5
H32D C32A H32F 109.5
H32E C32A H32F 109.5
C30A C33A H33D 109.5
C30A C33A H33E 109.5
C30A C33A H33F 109.5
H33D C33A H33E 109.5
H33D C33A H33F 109.5
H33E C33A H33F 109.5
C27A C34A C35A 110.1(2)
C36A C34A C27A 108.59(18)
C36A C34A C35A 108.30(19)
C36A C34A C37A 109.8(2)
C37A C34A C27A 111.78(18)
C37A C34A C35A 108.23(18)
C34A C35A H35D 109.5
C34A C35A H35E 109.5
C34A C35A H35F 109.5
H35D C35A H35E 109.5
H35D C35A H35F 109.5
H35E C35A H35F 109.5
C34A C36A H36D 109.5
C34A C36A H36E 109.5
C34A C36A H36F 109.5
H36D C36A H36E 109.5
H36D C36A H36F 109.5
H36E C36A H36F 109.5
C34A C37A H37D 109.5
C34A C37A H37E 109.5
C34A C37A H37F 109.5
H37D C37A H37E 109.5
H37D C37A H37F 109.5
H37E C37A H37F 109.5
C39A C38A N2A 114.44(18)
C39A C38A C43A 120.8(2)
C43A C38A N2A 124.74(18)
C38A C39A N3A 118.13(19)
C40A C39A N3A 123.45(19)
C40A C39A C38A 118.34(19)
C39A C40A H40A 119.7
C41A C40A C39A 120.6(2)
C41A C40A H40A 119.7
C40A C41A H41A 119.3
C40A C41A C42A 121.4(2)
C42A C41A H41A 119.3
C41A C42A C44A 121.6(2)
C43A C42A C41A 118.2(2)
C43A C42A C44A 120.2(2)
C38A C43A H43A 119.7
C42A C43A C38A 120.61(19)
C42A C43A H43A 119.7
C42A C44A H44D 109.5
C42A C44A H44E 109.5
C42A C44A H44F 109.5
H44D C44A H44E 109.5
H44D C44A H44F 109.5
H44E C44A H44F 109.5
N4A C45A N5A 112.5(2)
N4A C45A H45A 123.8
N5A C45A H45A 123.8
N5A C46A H46D 109.5
N5A C46A H46E 109.5
N5A C46A H46F 109.5
H46D C46A H46E 109.5
H46D C46A H46F 109.5
H46E C46A H46F 109.5
N4A C47A C48A 108.5(2)
N4A C47A C52A 131.0(2)
C52A C47A C48A 120.5(2)
N5A C48A C47A 105.9(2)
N5A C48A C49A 131.9(2)
C49A C48A C47A 122.2(3)
C48A C49A H49A 121.7
C50A C49A C48A 116.6(2)
C50A C49A H49A 121.7
C49A C50A H50A 119.0
C49A C50A C51A 121.9(3)
C51A C50A H50A 119.0
C50A C51A H51A 119.2
C52A C51A C50A 121.7(3)
C52A C51A H51A 119.2
C47A C52A H52A 121.4
C51A C52A C47A 117.1(2)
C51A C52A H52A 121.4
N6A C53A N7A 112.8(2)
N6A C53A H53A 123.6
N7A C53A H53A 123.6
N7A C54A H54D 109.5
N7A C54A H54E 109.5
N7A C54A H54F 109.5
H54D C54A H54E 109.5
H54D C54A H54F 109.5
H54E C54A H54F 109.5
N6A C55A C56A 108.2(2)
C60A C55A N6A 130.8(2)
C60A C55A C56A 121.1(2)
N7A C56A C55A 106.08(19)
N7A C56A C57A 132.2(2)
C57A C56A C55A 121.7(2)
C56A C57A H57A 121.9
C58A C57A C56A 116.1(2)
C58A C57A H57A 121.9
C57A C58A H58A 118.7
C57A C58A C59A 122.6(2)
C59A C58A H58A 118.7
C58A C59A H59A 119.5
C60A C59A C58A 121.1(3)
C60A C59A H59A 119.5
C55A C60A C59A 117.4(2)
C55A C60A H60A 121.3
C59A C60A H60A 121.3
Cu1A O6A H6AB 127(2)
C61A O6A Cu1A 114.84(17)
C61A O6A H6AB 111(2)
O6A C61A H61D 109.5
O6A C61A H61E 109.5
O6A C61A H61F 109.5
H61D C61A H61E 109.5
H61D C61A H61F 109.5
H61E C61A H61F 109.5
O3 S1 O5 115.75(12)
O3 S1 C1B 102.96(15)
O4 S1 O3 114.22(14)
O4 S1 O5 115.60(13)
O4 S1 C1B 102.84(17)
O5 S1 C1B 102.81(12)
F1 C1B S1 111.8(2)
F2 C1B S1 111.0(2)
F2 C1B F1 107.1(3)
F3 C1B S1 110.9(3)
F3 C1B F1 108.2(3)
F3 C1B F2 107.6(3)
O3A S1A C62A 102.56(17)
O4A S1A O3A 112.8(2)
O4A S1A C62A 102.81(19)
O5A S1A O3A 117.0(2)
O5A S1A O4A 115.87(18)
O5A S1A C62A 103.1(2)
F1A C62A S1A 111.6(3)
F1A C62A F2A 107.5(3)
F1A C62A F3A 106.2(4)
F2A C62A S1A 111.6(4)
F2A C62A F3A 108.6(4)
F3A C62A S1A 111.1(3)
O3B S1B O4B 112.6(13)
O3B S1B O5B 121.5(13)
O3B S1B C62B 97.0(10)
O4B S1B C62B 102.7(11)
O5B S1B O4B 115.0(13)
O5B S1B C62B 103.8(13)
F1B C62B S1B 114.6(13)
F1B C62B F2B 104.0(15)
F1B C62B F3B 109.4(19)
F2B C62B S1B 114.6(15)
F3B C62B S1B 108.9(15)
F3B C62B F2B 104.6(18)
C2S O2S H2S 109.5
O2S C2S H2SA 109.5
O2S C2S H2SB 109.5
O2S C2S H2SC 109.5
H2SA C2S H2SB 109.5
H2SA C2S H2SC 109.5
H2SB C2S H2SC 109.5
C3S O3S H3S 109.5
O3S C3S H3SA 109.5
O3S C3S H3SB 109.5
O3S C3S H3SC 109.5
H3SA C3S H3SB 109.5
H3SA C3S H3SC 109.5
H3SB C3S H3SC 109.5
Cl1 C1X Cl2 111.1(12)
Cl1 C1X H1XA 109.4
Cl1 C1X H1XB 109.4
Cl2 C1X H1XA 109.4
Cl2 C1X H1XB 109.4
H1XA C1X H1XB 108.0

loop_
_geom_bond_atom_site_label_1
_geom_bond_atom_site_label_2
_geom_bond_distance
Cu1 Cu2 3.0069(4)
Cu1 O1 1.9081(17)
Cu1 N1 1.9400(17)
Cu1 N3 2.0487(19)
Cu1 N4 1.9907(18)
Cu1 O6 2.5369(19)
Cu2 O2 1.9018(15)
Cu2 N2 1.9198(17)
Cu2 N3 2.0352(18)
Cu2 N6 1.9870(18)
O1 C2 1.309(3)
O2 C24 1.313(2)
N1 C7 1.301(3)
N1 C16 1.419(3)
N2 C29 1.312(3)
N2 C38 1.416(3)
N3 C17 1.428(3)
N3 C39 1.430(3)
N4 C45 1.320(3)
N4 C47 1.396(3)
N5 C45 1.352(3)
N5 C46 1.463(3)
N5 C48 1.376(3)
N6 C53 1.318(3)
N6 C55 1.391(3)
N7 C53 1.344(3)
N7 C54 1.453(3)
N7 C56 1.376(4)
C1 C2 1.429(3)
C1 C6 1.416(3)
C1 C7 1.420(3)
C2 C3 1.433(3)
C3 C4 1.378(3)
C3 C8 1.535(3)
C4 H4 0.9500
C4 C5 1.414(3)
C5 C6 1.365(4)
C5 C12 1.533(3)
C6 H6 0.9500
C7 H7 0.9500
C8 C9 1.526(3)
C8 C10 1.537(3)
C8 C11 1.543(3)
C9 H9A 0.9800
C9 H9B 0.9800
C9 H9C 0.9800
C10 H10A 0.9800
C10 H10B 0.9800
C10 H10C 0.9800
C11 H11A 0.9800
C11 H11B 0.9800
C11 H11C 0.9800
C12 C13 1.535(4)
C12 C14 1.524(4)
C12 C15 1.538(4)
C13 H13A 0.9800
C13 H13B 0.9800
C13 H13C 0.9800
C14 H14A 0.9800
C14 H14B 0.9800
C14 H14C 0.9800
C15 H15A 0.9800
C15 H15B 0.9800
C15 H15C 0.9800
C16 C17 1.401(3)
C16 C21 1.404(3)
C17 C18 1.387(3)
C18 H18 0.9500
C18 C19 1.389(3)
C19 H19 0.9500
C19 C20 1.394(3)
C20 C21 1.380(3)
C20 C22 1.519(3)
C21 H21 0.9500
C22 H22A 0.9800
C22 H22B 0.9800
C22 H22C 0.9800
C23 C24 1.426(3)
C23 C28 1.428(3)
C23 C29 1.412(3)
C24 C25 1.436(3)
C25 C26 1.387(3)
C25 C30 1.537(3)
C26 H26 0.9500
C26 C27 1.412(3)
C27 C28 1.361(3)
C27 C34 1.540(3)
C28 H28 0.9500
C29 H29 0.9500
C30 C31 1.528(3)
C30 C32 1.534(3)
C30 C33 1.538(3)
C31 H31A 0.9800
C31 H31B 0.9800
C31 H31C 0.9800
C32 H32A 0.9800
C32 H32B 0.9800
C32 H32C 0.9800
C33 H33A 0.9800
C33 H33B 0.9800
C33 H33C 0.9800
C34 C35 1.531(4)
C34 C36 1.520(4)
C34 C37 1.537(4)
C35 H35A 0.9800
C35 H35B 0.9800
C35 H35C 0.9800
C36 H36A 0.9800
C36 H36B 0.9800
C36 H36C 0.9800
C37 H37A 0.9800
C37 H37B 0.9800
C37 H37C 0.9800
C38 C39 1.408(3)
C38 C43 1.391(3)
C39 C40 1.395(3)
C40 H40 0.9500
C40 C41 1.379(3)
C41 H41 0.9500
C41 C42 1.403(3)
C42 C43 1.394(3)
C42 C44 1.502(3)
C43 H43 0.9500
C44 H44A 0.9800
C44 H44B 0.9800
C44 H44C 0.9800
C45 H45 0.9500
C46 H46A 0.9800
C46 H46B 0.9800
C46 H46C 0.9800
C47 C48 1.399(3)
C47 C52 1.396(3)
C48 C49 1.398(3)
C49 H49 0.9500
C49 C50 1.378(4)
C50 H50 0.9500
C50 C51 1.398(4)
C51 H51 0.9500
C51 C52 1.390(3)
C52 H52 0.9500
C53 H53 0.9500
C54 H54A 0.9800
C54 H54B 0.9800
C54 H54C 0.9800
C55 C56 1.403(3)
C55 C60 1.386(4)
C56 C57 1.395(4)
C57 H57 0.9500
C57 C58 1.377(5)
C58 H58 0.9500
C58 C59 1.413(5)
C59 H59 0.9500
C59 C60 1.392(4)
C60 H60 0.9500
O6 C61 1.308(5)
O6 H6A 0.87(4)
C61 H61A 0.9800
C61 H61B 0.9800
C61 H61C 0.9800
Cu1A Cu2A 3.1202(4)
Cu1A O1A 1.9211(15)
Cu1A N1A 1.9500(17)
Cu1A N3A 2.0612(18)
Cu1A N4A 2.0062(18)
Cu1A O6A 2.4037(18)
Cu2A O2A 1.8976(16)
Cu2A N2A 1.9254(17)
Cu2A N3A 2.0391(19)
Cu2A N6A 1.9821(19)
O1A C2A 1.311(2)
O2A C24A 1.305(3)
N1A C7A 1.297(3)
N1A C16A 1.413(3)
N2A C29A 1.301(3)
N2A C38A 1.422(3)
N3A C17A 1.429(3)
N3A C39A 1.436(3)
N4A C45A 1.330(3)
N4A C47A 1.386(3)
N5A C45A 1.348(3)
N5A C46A 1.463(3)
N5A C48A 1.375(4)
N6A C53A 1.316(3)
N6A C55A 1.395(3)
N7A C53A 1.349(3)
N7A C54A 1.453(4)
N7A C56A 1.378(3)
C1A C2A 1.423(3)
C1A C6A 1.422(3)
C1A C7A 1.423(3)
C2A C3A 1.433(3)
C3A C4A 1.391(3)
C3A C8A 1.535(3)
C4A H4A 0.9500
C4A C5A 1.398(3)
C5A C6A 1.371(3)
C5A C12A 1.547(3)
C6A H6AA 0.9500
C7A H7A 0.9500
C8A C9A 1.530(3)
C8A C10A 1.536(4)
C8A C11A 1.539(4)
C9A H9AA 0.9800
C9A H9AB 0.9800
C9A H9AC 0.9800
C10A H10D 0.9800
C10A H10E 0.9800
C10A H10F 0.9800
C11A H11D 0.9800
C11A H11E 0.9800
C11A H11F 0.9800
C12A C13A 1.524(4)
C12A C14A 1.527(4)
C12A C15A 1.536(3)
C13A H13D 0.9800
C13A H13E 0.9800
C13A H13F 0.9800
C14A H14D 0.9800
C14A H14E 0.9800
C14A H14F 0.9800
C15A H15D 0.9800
C15A H15E 0.9800
C15A H15F 0.9800
C16A C17A 1.402(3)
C16A C21A 1.402(3)
C17A C18A 1.386(3)
C18A H18A 0.9500
C18A C19A 1.380(3)
C19A H19A 0.9500
C19A C20A 1.403(3)
C20A C21A 1.384(3)
C20A C22A 1.508(3)
C21A H21A 0.9500
C22A H22D 0.9800
C22A H22E 0.9800
C22A H22F 0.9800
C23A C24A 1.424(3)
C23A C28A 1.415(3)
C23A C29A 1.424(3)
C24A C25A 1.440(3)
C25A C26A 1.387(3)
C25A C30A 1.537(3)
C26A H26A 0.9500
C26A C27A 1.416(3)
C27A C28A 1.369(3)
C27A C34A 1.538(3)
C28A H28A 0.9500
C29A H29A 0.9500
C30A C31A 1.529(3)
C30A C32A 1.533(4)
C30A C33A 1.537(3)
C31A H31D 0.9800
C31A H31E 0.9800
C31A H31F 0.9800
C32A H32D 0.9800
C32A H32E 0.9800
C32A H32F 0.9800
C33A H33D 0.9800
C33A H33E 0.9800
C33A H33F 0.9800
C34A C35A 1.542(3)
C34A C36A 1.533(3)
C34A C37A 1.535(3)
C35A H35D 0.9800
C35A H35E 0.9800
C35A H35F 0.9800
C36A H36D 0.9800
C36A H36E 0.9800
C36A H36F 0.9800
C37A H37D 0.9800
C37A H37E 0.9800
C37A H37F 0.9800
C38A C39A 1.397(3)
C38A C43A 1.401(3)
C39A C40A 1.396(3)
C40A H40A 0.9500
C40A C41A 1.388(3)
C41A H41A 0.9500
C41A C42A 1.396(3)
C42A C43A 1.393(3)
C42A C44A 1.512(3)
C43A H43A 0.9500
C44A H44D 0.9800
C44A H44E 0.9800
C44A H44F 0.9800
C45A H45A 0.9500
C46A H46D 0.9800
C46A H46E 0.9800
C46A H46F 0.9800
C47A C48A 1.409(3)
C47A C52A 1.393(4)
C48A C49A 1.391(4)
C49A H49A 0.9500
C49A C50A 1.374(5)
C50A H50A 0.9500
C50A C51A 1.403(4)
C51A H51A 0.9500
C51A C52A 1.386(4)
C52A H52A 0.9500
C53A H53A 0.9500
C54A H54D 0.9800
C54A H54E 0.9800
C54A H54F 0.9800
C55A C56A 1.404(3)
C55A C60A 1.376(4)
C56A C57A 1.402(3)
C57A H57A 0.9500
C57A C58A 1.368(4)
C58A H58A 0.9500
C58A C59A 1.396(4)
C59A H59A 0.9500
C59A C60A 1.389(3)
C60A H60A 0.9500
O6A C61A 1.396(3)
O6A H6AB 0.80(4)
C61A H61D 0.9800
C61A H61E 0.9800
C61A H61F 0.9800
S1 O3 1.435(2)
S1 O4 1.422(2)
S1 O5 1.4409(17)
S1 C1B 1.820(3)
F1 C1B 1.336(3)
F2 C1B 1.323(4)
F3 C1B 1.323(4)
S1A O3A 1.449(3)
S1A O4A 1.440(3)
S1A O5A 1.423(3)
S1A C62A 1.830(5)
F1A C62A 1.324(5)
F2A C62A 1.327(4)
F3A C62A 1.329(4)
S1B O3B 1.396(13)
S1B O4B 1.450(14)
S1B O5B 1.417(14)
S1B C62B 1.862(16)
F1B C62B 1.326(16)
F2B C62B 1.349(16)
F3B C62B 1.335(17)
O1S H1S 0.8400
O1S C1S 1.407(5)
C1S H1SA 0.9800
C1S H1SB 0.9800
C1S H1SC 0.9800
O2S H2S 0.8400
O2S C2S 1.355(4)
C2S H2SA 0.9800
C2S H2SB 0.9800
C2S H2SC 0.9800
O3S H3S 0.8400
O3S C3S 1.405(4)
C3S H3SA 0.9800
C3S H3SB 0.9800
C3S H3SC 0.9800
Cl1 C1X 1.72(2)
Cl2 C1X 1.75(2)
C1X H1XA 0.9900
C1X H1XB 0.9900

loop_
_geom_torsion_atom_site_label_1
_geom_torsion_atom_site_label_2
_geom_torsion_atom_site_label_3
_geom_torsion_atom_site_label_4
_geom_torsion
Cu1 Cu2 O2 C24 -102.35(17)
Cu1 Cu2 N2 C29 125.11(17)
Cu1 Cu2 N2 C38 -50.17(15)
Cu1 Cu2 N3 C17 -111.11(17)
Cu1 Cu2 N3 C39 117.50(16)
Cu1 Cu2 N6 C53 116.86(18)
Cu1 Cu2 N6 C55 -54.16(18)
Cu1 O1 C2 C1 0.6(3)
Cu1 O1 C2 C3 -179.61(14)
Cu1 N1 C7 C1 -1.9(3)
Cu1 N1 C16 C17 8.2(2)
Cu1 N1 C16 C21 -171.84(17)
Cu1 N3 C17 C16 -18.4(2)
Cu1 N3 C17 C18 166.56(17)
Cu1 N3 C39 C38 91.4(2)
Cu1 N3 C39 C40 -83.2(2)
Cu1 N4 C45 N5 179.03(16)
Cu1 N4 C47 C48 -179.39(16)
Cu1 N4 C47 C52 2.2(4)
Cu2 Cu1 O1 C2 -97.89(17)
Cu2 Cu1 N1 C7 124.27(16)
Cu2 Cu1 N1 C16 -55.95(13)
Cu2 Cu1 N3 C17 119.12(16)
Cu2 Cu1 N3 C39 -112.42(15)
Cu2 Cu1 N4 C45 125.1(2)
Cu2 Cu1 N4 C47 -56.11(19)
Cu2 Cu1 O6 C61 157.2(2)
Cu2 O2 C24 C23 0.7(3)
Cu2 O2 C24 C25 179.32(14)
Cu2 N2 C29 C23 -0.1(3)
Cu2 N2 C38 C39 4.4(2)
Cu2 N2 C38 C43 -176.9(2)
Cu2 N3 C17 C16 85.7(2)
Cu2 N3 C17 C18 -89.3(2)
Cu2 N3 C39 C38 -12.8(2)
Cu2 N3 C39 C40 172.61(19)
Cu2 N6 C53 N7 -172.00(15)
Cu2 N6 C55 C56 171.25(15)
Cu2 N6 C55 C60 -6.6(3)
O1 Cu1 Cu2 O2 -14.46(7)
O1 Cu1 Cu2 N2 -113.31(7)
O1 Cu1 Cu2 N3 172.40(9)
O1 Cu1 Cu2 N6 76.73(8)
O1 Cu1 N1 C7 2.91(18)
O1 Cu1 N1 C16 -177.31(13)
O1 Cu1 N3 Cu2 -22.1(2)
O1 Cu1 N3 C17 97.0(2)
O1 Cu1 N3 C39 -134.5(2)
O1 Cu1 N4 C45 -113.8(2)
O1 Cu1 N4 C47 65.0(2)
O1 Cu1 O6 C61 -26.4(3)
O1 C2 C3 C4 -175.90(19)
O1 C2 C3 C8 4.6(3)
O2 Cu2 N2 C29 1.96(19)
O2 Cu2 N2 C38 -173.31(15)
O2 Cu2 N3 Cu1 -21.7(3)
O2 Cu2 N3 C17 -132.9(2)
O2 Cu2 N3 C39 95.8(3)
O2 Cu2 N6 C53 -120.83(19)
O2 Cu2 N6 C55 68.15(18)
O2 C24 C25 C26 -177.1(2)
O2 C24 C25 C30 1.1(3)
N1 Cu1 Cu2 O2 -109.49(8)
N1 Cu1 Cu2 N2 151.66(8)
N1 Cu1 Cu2 N3 77.37(9)
N1 Cu1 Cu2 N6 -18.30(8)
N1 Cu1 O1 C2 -2.40(18)
N1 Cu1 N3 Cu2 -101.65(7)
N1 Cu1 N3 C17 17.47(14)
N1 Cu1 N3 C39 145.93(15)
N1 Cu1 N4 C45 -10.9(11)
N1 Cu1 N4 C47 167.9(9)
N1 Cu1 O6 C61 65.5(3)
N1 C16 C17 N3 7.8(3)
N1 C16 C17 C18 -176.95(18)
N1 C16 C21 C20 179.2(2)
N2 Cu2 O2 C24 -2.29(18)
N2 Cu2 N3 Cu1 -105.86(8)
N2 Cu2 N3 C17 143.02(17)
N2 Cu2 N3 C39 11.63(14)
N2 Cu2 N6 C53 -17.3(4)
N2 Cu2 N6 C55 171.6(3)
N2 C38 C39 N3 6.2(3)
N2 C38 C39 C40 -178.9(2)
N2 C38 C43 C42 -179.4(2)
N3 Cu1 Cu2 O2 173.13(9)
N3 Cu1 Cu2 N2 74.29(9)
N3 Cu1 Cu2 N6 -95.67(9)
N3 Cu1 O1 C2 -80.6(3)
N3 Cu1 N1 C7 165.69(18)
N3 Cu1 N1 C16 -14.52(13)
N3 Cu1 N4 C45 83.0(2)
N3 Cu1 N4 C47 -98.2(2)
N3 Cu1 O6 C61 149.3(3)
N3 Cu2 O2 C24 -85.0(3)
N3 Cu2 N2 C29 166.18(19)
N3 Cu2 N2 C38 -9.10(15)
N3 Cu2 N6 C53 74.03(19)
N3 Cu2 N6 C55 -96.99(18)
N3 C17 C18 C19 171.8(2)
N3 C39 C40 C41 172.7(2)
N4 Cu1 Cu2 O2 73.90(8)
N4 Cu1 Cu2 N2 -24.95(8)
N4 Cu1 Cu2 N3 -99.24(9)
N4 Cu1 Cu2 N6 165.09(8)
N4 Cu1 O1 C2 172.85(18)
N4 Cu1 N1 C7 -99.8(10)
N4 Cu1 N1 C16 80.0(10)
N4 Cu1 N3 Cu2 83.24(8)
N4 Cu1 N3 C17 -157.64(14)
N4 Cu1 N3 C39 -29.18(15)
N4 Cu1 O6 C61 -114.5(3)
N4 C47 C48 N5 0.6(3)
N4 C47 C48 C49 180.0(2)
N4 C47 C52 C51 178.7(2)
N5 C48 C49 C50 -179.5(3)
N6 Cu2 O2 C24 164.08(18)
N6 Cu2 N2 C29 -100.9(3)
N6 Cu2 N2 C38 83.8(3)
N6 Cu2 N3 Cu1 88.19(8)
N6 Cu2 N3 C17 -22.92(17)
N6 Cu2 N3 C39 -154.31(15)
N6 C55 C56 N7 1.3(2)
N6 C55 C56 C57 -178.1(2)
N6 C55 C60 C59 177.9(2)
N7 C56 C57 C58 -179.4(2)
C1 C2 C3 C4 3.9(3)
C1 C2 C3 C8 -175.62(18)
C2 C1 C6 C5 0.3(3)
C2 C1 C7 N1 -0.9(3)
C2 C3 C4 C5 -1.6(3)
C2 C3 C8 C9 174.81(19)
C2 C3 C8 C10 55.8(3)
C2 C3 C8 C11 -65.5(3)
C3 C4 C5 C6 -1.3(3)
C3 C4 C5 C12 176.8(2)
C4 C3 C8 C9 -4.6(3)
C4 C3 C8 C10 -123.7(2)
C4 C3 C8 C11 115.1(2)
C4 C5 C6 C1 2.0(3)
C4 C5 C12 C13 -179.5(2)
C4 C5 C12 C14 59.9(3)
C4 C5 C12 C15 -60.9(3)
C6 C1 C2 O1 176.47(19)
C6 C1 C2 C3 -3.3(3)
C6 C1 C7 N1 -176.0(2)
C6 C5 C12 C13 -1.5(3)
C6 C5 C12 C14 -122.1(3)
C6 C5 C12 C15 117.1(3)
C7 N1 C16 C17 -172.04(19)
C7 N1 C16 C21 7.9(3)
C7 C1 C2 O1 1.6(3)
C7 C1 C2 C3 -178.18(19)
C7 C1 C6 C5 175.5(2)
C8 C3 C4 C5 177.8(2)
C12 C5 C6 C1 -176.1(2)
C16 N1 C7 C1 178.36(19)
C16 C17 C18 C19 -3.2(3)
C17 N3 C39 C38 -144.6(2)
C17 N3 C39 C40 40.7(3)
C17 C16 C21 C20 -0.8(3)
C17 C18 C19 C20 1.0(4)
C18 C19 C20 C21 1.3(3)
C18 C19 C20 C22 -179.3(2)
C19 C20 C21 C16 -1.4(3)
C21 C16 C17 N3 -172.19(18)
C21 C16 C17 C18 3.1(3)
C22 C20 C21 C16 179.3(2)
C23 C24 C25 C26 1.6(3)
C23 C24 C25 C30 179.82(19)
C24 C23 C28 C27 0.8(3)
C24 C23 C29 N2 -2.4(4)
C24 C25 C26 C27 -0.8(3)
C24 C25 C30 C31 177.5(2)
C24 C25 C30 C32 57.1(3)
C24 C25 C30 C33 -63.7(3)
C25 C26 C27 C28 0.0(3)
C25 C26 C27 C34 176.4(2)
C26 C25 C30 C31 -4.3(3)
C26 C25 C30 C32 -124.7(2)
C26 C25 C30 C33 114.6(2)
C26 C27 C28 C23 0.0(3)
C26 C27 C34 C35 147.5(2)
C26 C27 C34 C36 -91.9(3)
C26 C27 C34 C37 28.5(3)
C28 C23 C24 O2 177.12(19)
C28 C23 C24 C25 -1.6(3)
C28 C23 C29 N2 -177.6(2)
C28 C27 C34 C35 -36.3(3)
C28 C27 C34 C36 84.3(3)
C28 C27 C34 C37 -155.3(2)
C29 N2 C38 C39 -171.1(2)
C29 N2 C38 C43 7.6(4)
C29 C23 C24 O2 2.1(3)
C29 C23 C24 C25 -176.6(2)
C29 C23 C28 C27 176.2(2)
C30 C25 C26 C27 -179.1(2)
C34 C27 C28 C23 -176.3(2)
C38 N2 C29 C23 174.9(2)
C38 C39 C40 C41 -1.9(4)
C39 N3 C17 C16 -146.28(19)
C39 N3 C17 C18 38.7(3)
C39 C38 C43 C42 -0.8(4)
C39 C40 C41 C42 0.0(4)
C40 C41 C42 C43 1.5(4)
C40 C41 C42 C44 -178.2(3)
C41 C42 C43 C38 -1.1(4)
C43 C38 C39 N3 -172.6(2)
C43 C38 C39 C40 2.3(3)
C44 C42 C43 C38 178.6(3)
C45 N4 C47 C48 -0.4(3)
C45 N4 C47 C52 -178.8(2)
C45 N5 C48 C47 -0.6(3)
C45 N5 C48 C49 -179.9(3)
C46 N5 C45 N4 177.9(3)
C46 N5 C48 C47 -178.1(3)
C46 N5 C48 C49 2.6(5)
C47 N4 C45 N5 0.0(3)
C47 C48 C49 C50 1.3(4)
C48 N5 C45 N4 0.4(3)
C48 C47 C52 C51 0.5(3)
C48 C49 C50 C51 -0.3(4)
C49 C50 C51 C52 -0.6(4)
C50 C51 C52 C47 0.5(4)
C52 C47 C48 N5 179.2(2)
C52 C47 C48 C49 -1.4(4)
C53 N6 C55 C56 -1.2(2)
C53 N6 C55 C60 -179.1(2)
C53 N7 C56 C55 -1.0(2)
C53 N7 C56 C57 178.5(3)
C54 N7 C53 N6 178.0(2)
C54 N7 C56 C55 -178.7(2)
C54 N7 C56 C57 0.8(4)
C55 N6 C53 N7 0.6(3)
C55 C56 C57 C58 0.0(4)
C56 N7 C53 N6 0.2(3)
C56 C55 C60 C59 0.2(3)
C56 C57 C58 C59 -0.1(4)
C57 C58 C59 C60 0.4(4)
C58 C59 C60 C55 -0.4(4)
C60 C55 C56 N7 179.5(2)
C60 C55 C56 C57 0.0(4)
O6 Cu1 Cu2 O2 161.38(8)
O6 Cu1 Cu2 N2 62.53(8)
O6 Cu1 Cu2 N3 -11.76(9)
O6 Cu1 Cu2 N6 -107.43(9)
O6 Cu1 O1 C2 85.10(18)
O6 Cu1 N1 C7 -100.23(17)
O6 Cu1 N1 C16 79.55(14)
O6 Cu1 N3 Cu2 171.78(6)
O6 Cu1 N3 C17 -69.10(14)
O6 Cu1 N3 C39 59.36(14)
O6 Cu1 N4 C45 -10.5(2)
O6 Cu1 N4 C47 168.3(2)
Cu1A Cu2A O2A C24A 103.10(18)
Cu1A Cu2A N2A C29A -129.69(17)
Cu1A Cu2A N2A C38A 48.17(14)
Cu1A Cu2A N3A C17A 113.40(16)
Cu1A Cu2A N3A C39A -119.32(16)
Cu1A Cu2A N6A C53A -118.30(19)
Cu1A Cu2A N6A C55A 45.8(2)
Cu1A O1A C2A C1A 2.1(3)
Cu1A O1A C2A C3A -177.21(15)
Cu1A N1A C7A C1A 5.1(3)
Cu1A N1A C16A C17A -8.8(2)
Cu1A N1A C16A C21A 171.24(17)
Cu1A N3A C17A C16A 10.7(2)
Cu1A N3A C17A C18A -173.6(2)
Cu1A N3A C39A C38A -96.35(19)
Cu1A N3A C39A C40A 80.5(2)
Cu1A N4A C45A N5A 168.28(15)
Cu1A N4A C47A C48A -166.93(15)
Cu1A N4A C47A C52A 11.0(4)
Cu2A Cu1A O1A C2A 103.33(17)
Cu2A Cu1A N1A C7A -131.34(17)
Cu2A Cu1A N1A C16A 49.80(13)
Cu2A Cu1A N3A C17A -119.72(16)
Cu2A Cu1A N3A C39A 113.94(17)
Cu2A Cu1A N4A C45A -115.25(17)
Cu2A Cu1A N4A C47A 50.72(18)
Cu2A Cu1A O6A C61A 167.8(2)
Cu2A O2A C24A C23A -0.3(3)
Cu2A O2A C24A C25A -179.25(15)
Cu2A N2A C29A C23A -0.3(3)
Cu2A N2A C38A C39A -4.9(2)
Cu2A N2A C38A C43A 174.73(16)
Cu2A N3A C17A C16A -98.2(2)
Cu2A N3A C17A C18A 77.5(3)
Cu2A N3A C39A C38A 12.6(2)
Cu2A N3A C39A C40A -170.57(17)
Cu2A N6A C53A N7A 166.04(16)
Cu2A N6A C55A C56A -164.54(16)
Cu2A N6A C55A C60A 14.0(4)
O1A Cu1A Cu2A O2A 16.85(8)
O1A Cu1A Cu2A N2A 116.97(8)
O1A Cu1A Cu2A N3A -170.16(9)
O1A Cu1A Cu2A N6A -72.31(8)
O1A Cu1A N1A C7A -6.64(18)
O1A Cu1A N1A C16A 174.50(14)
O1A Cu1A N3A Cu2A 28.3(3)
O1A Cu1A N3A C17A -91.4(3)
O1A Cu1A N3A C39A 142.2(2)
O1A Cu1A N4A C45A 120.59(18)
O1A Cu1A N4A C47A -73.44(19)
O1A Cu1A O6A C61A -1.2(2)
O1A C2A C3A C4A -179.8(2)
O1A C2A C3A C8A -0.7(3)
O2A Cu2A N2A C29A -0.94(18)
O2A Cu2A N2A C38A 176.92(14)
O2A Cu2A N3A Cu1A 26.3(3)
O2A Cu2A N3A C17A 139.7(3)
O2A Cu2A N3A C39A -93.1(3)
O2A Cu2A N6A C53A 113.9(2)
O2A Cu2A N6A C55A -82.0(2)
O2A C24A C25A C26A 179.2(2)
O2A C24A C25A C30A 0.6(3)
N1A Cu1A Cu2A O2A 114.56(8)
N1A Cu1A Cu2A N2A -145.32(8)
N1A Cu1A Cu2A N3A -72.45(9)
N1A Cu1A Cu2A N6A 25.40(8)
N1A Cu1A O1A C2A 3.27(18)
N1A Cu1A N3A Cu2A 107.94(8)
N1A Cu1A N3A C17A -11.77(14)
N1A Cu1A N3A C39A -138.12(16)
N1A Cu1A N4A C45A -5.6(10)
N1A Cu1A N4A C47A 160.3(8)
N1A Cu1A O6A C61A -93.5(2)
N1A C16A C17A N3A -2.0(3)
N1A C16A C17A C18A -177.8(2)
N1A C16A C21A C20A -179.7(2)
N2A Cu2A O2A C24A 1.26(19)
N2A Cu2A N3A Cu1A 107.69(8)
N2A Cu2A N3A C17A -138.90(15)
N2A Cu2A N3A C39A -11.63(13)
N2A Cu2A N6A C53A 8.7(5)
N2A Cu2A N6A C55A 172.8(3)
N2A C38A C39A N3A -5.8(3)
N2A C38A C39A C40A 177.19(18)
N2A C38A C43A C42A -178.34(19)
N3A Cu1A Cu2A O2A -172.99(9)
N3A Cu1A Cu2A N2A -72.87(9)
N3A Cu1A Cu2A N6A 97.85(10)
N3A Cu1A O1A C2A 81.7(3)
N3A Cu1A N1A C7A -169.54(18)
N3A Cu1A N1A C16A 11.60(14)
N3A Cu1A N4A C45A -76.21(18)
N3A Cu1A N4A C47A 89.76(19)
N3A Cu1A O6A C61A -177.4(2)
N3A Cu2A O2A C24A 81.7(4)
N3A Cu2A N2A C29A -168.47(18)
N3A Cu2A N2A C38A 9.40(14)
N3A Cu2A N6A C53A -77.9(2)
N3A Cu2A N6A C55A 86.2(2)
N3A C17A C18A C19A -178.1(2)
N3A C39A C40A C41A -174.9(2)
N4A Cu1A Cu2A O2A -69.70(8)
N4A Cu1A Cu2A N2A 30.42(8)
N4A Cu1A Cu2A N3A 103.29(9)
N4A Cu1A Cu2A N6A -158.86(9)
N4A Cu1A O1A C2A -173.10(18)
N4A Cu1A N1A C7A 119.5(9)
N4A Cu1A N1A C16A -59.4(10)
N4A Cu1A N3A Cu2A -76.32(8)
N4A Cu1A N3A C17A 163.97(14)
N4A Cu1A N3A C39A 37.62(16)
N4A Cu1A O6A C61A 88.6(2)
N4A C47A C48A N5A -0.9(2)
N4A C47A C48A C49A 177.7(2)
N4A C47A C52A C51A -177.1(2)
N5A C48A C49A C50A 178.4(2)
N6A Cu2A O2A C24A -167.56(19)
N6A Cu2A N2A C29A 103.9(4)
N6A Cu2A N2A C38A -78.3(4)
N6A Cu2A N3A Cu1A -83.91(8)
N6A Cu2A N3A C17A 29.50(15)
N6A Cu2A N3A C39A 156.77(14)
N6A C55A C56A N7A -1.3(2)
N6A C55A C56A C57A 177.4(2)
N6A C55A C60A C59A -177.3(2)
N7A C56A C57A C58A 179.1(2)
C1A C2A C3A C4A 0.9(3)
C1A C2A C3A C8A -180.0(2)
C2A C1A C6A C5A 0.2(3)
C2A C1A C7A N1A 2.2(3)
C2A C3A C4A C5A 0.3(3)
C2A C3A C8A C9A 178.4(2)
C2A C3A C8A C10A -61.4(3)
C2A C3A C8A C11A 60.1(3)
C3A C4A C5A C6A -1.2(3)
C3A C4A C5A C12A -178.9(2)
C4A C3A C8A C9A -2.5(3)
C4A C3A C8A C10A 117.7(2)
C4A C3A C8A C11A -120.8(2)
C4A C5A C6A C1A 1.0(3)
C4A C5A C12A C13A -135.7(2)
C4A C5A C12A C14A -16.2(3)
C4A C5A C12A C15A 104.0(3)
C6A C1A C2A O1A 179.58(19)
C6A C1A C2A C3A -1.1(3)
C6A C1A C7A N1A 176.9(2)
C6A C5A C12A C13A 46.8(3)
C6A C5A C12A C14A 166.3(2)
C6A C5A C12A C15A -73.6(3)
C7A N1A C16A C17A 172.32(19)
C7A N1A C16A C21A -7.7(3)
C7A C1A C2A O1A -6.0(3)
C7A C1A C2A C3A 173.3(2)
C7A C1A C6A C5A -174.6(2)
C8A C3A C4A C5A -178.8(2)
C12A C5A C6A C1A 178.7(2)
C16A N1A C7A C1A -176.2(2)
C16A C17A C18A C19A -2.4(4)
C17A N3A C39A C38A 140.81(19)
C17A N3A C39A C40A -42.3(3)
C17A C16A C21A C20A 0.3(3)
C17A C18A C19A C20A 0.0(4)
C18A C19A C20A C21A 2.5(4)
C18A C19A C20A C22A -177.3(2)
C19A C20A C21A C16A -2.7(3)
C21A C16A C17A N3A 178.03(19)
C21A C16A C17A C18A 2.2(3)
C22A C20A C21A C16A 177.1(2)
C23A C24A C25A C26A 0.2(3)
C23A C24A C25A C30A -178.4(2)
C24A C23A C28A C27A -0.4(3)
C24A C23A C29A N2A 1.7(4)
C24A C25A C26A C27A -0.6(4)
C24A C25A C30A C31A -178.5(2)
C24A C25A C30A C32A -59.0(3)
C24A C25A C30A C33A 62.3(3)
C25A C26A C27A C28A 0.5(3)
C25A C26A C27A C34A -176.4(2)
C26A C25A C30A C31A 3.0(3)
C26A C25A C30A C32A 122.5(2)
C26A C25A C30A C33A -116.2(3)
C26A C27A C28A C23A 0.0(3)
C26A C27A C34A C35A -133.2(2)
C26A C27A C34A C36A 108.4(2)
C26A C27A C34A C37A -12.8(3)
C28A C23A C24A O2A -178.7(2)
C28A C23A C24A C25A 0.3(3)
C28A C23A C29A N2A 179.1(2)
C28A C27A C34A C35A 49.9(3)
C28A C27A C34A C36A -68.5(3)
C28A C27A C34A C37A 170.3(2)
C29A N2A C38A C39A 173.11(19)
C29A N2A C38A C43A -7.3(3)
C29A C23A C24A O2A -1.4(3)
C29A C23A C24A C25A 177.6(2)
C29A C23A C28A C27A -177.9(2)
C30A C25A C26A C27A 177.9(2)
C34A C27A C28A C23A 177.1(2)
C38A N2A C29A C23A -178.0(2)
C38A C39A C40A C41A 2.0(3)
C39A N3A C17A C16A 137.7(2)
C39A N3A C17A C18A -46.6(3)
C39A C38A C43A C42A 1.2(3)
C39A C40A C41A C42A -0.3(3)
C40A C41A C42A C43A -0.9(3)
C40A C41A C42A C44A 178.2(2)
C41A C42A C43A C38A 0.5(3)
C43A C38A C39A N3A 174.60(18)
C43A C38A C39A C40A -2.4(3)
C44A C42A C43A C38A -178.7(2)
C45A N4A C47A C48A 0.9(2)
C45A N4A C47A C52A 178.8(2)
C45A N5A C48A C47A 0.5(2)
C45A N5A C48A C49A -177.8(3)
C46A N5A C45A N4A -177.0(2)
C46A N5A C48A C47A 177.6(2)
C46A N5A C48A C49A -0.8(4)
C47A N4A C45A N5A -0.6(3)
C47A C48A C49A C50A 0.3(4)
C48A N5A C45A N4A 0.0(3)
C48A C47A C52A C51A 0.6(3)
C48A C49A C50A C51A -0.1(4)
C49A C50A C51A C52A 0.3(4)
C50A C51A C52A C47A -0.5(4)
C52A C47A C48A N5A -179.1(2)
C52A C47A C48A C49A -0.5(4)
C53A N6A C55A C56A 1.6(3)
C53A N6A C55A C60A -179.9(2)
C53A N7A C56A C55A 0.5(3)
C53A N7A C56A C57A -177.9(3)
C54A N7A C53A N6A -175.8(2)
C54A N7A C56A C55A 176.7(2)
C54A N7A C56A C57A -1.7(4)
C55A N6A C53A N7A -1.3(3)
C55A C56A C57A C58A 0.8(4)
C56A N7A C53A N6A 0.5(3)
C56A C55A C60A C59A 1.1(3)
C56A C57A C58A C59A -0.1(4)
C57A C58A C59A C60A -0.1(4)
C58A C59A C60A C55A -0.4(4)
C60A C55A C56A N7A -180.0(2)
C60A C55A C56A C57A -1.3(3)
O6A Cu1A Cu2A O2A -149.95(9)
O6A Cu1A Cu2A N2A -49.83(9)
O6A Cu1A Cu2A N3A 23.04(10)
O6A Cu1A Cu2A N6A 120.89(9)
O6A Cu1A O1A C2A -85.73(18)
O6A Cu1A N1A C7A 91.47(17)
O6A Cu1A N1A C16A -87.39(14)
O6A Cu1A N3A Cu2A -164.32(7)
O6A Cu1A N3A C17A 75.96(14)
O6A Cu1A N3A C39A -50.38(15)
O6A Cu1A N4A C45A 22.42(17)
O6A Cu1A N4A C47A -171.60(19)
O3 S1 C1B F1 -60.4(3)
O3 S1 C1B F2 59.1(2)
O3 S1 C1B F3 178.8(2)
O4 S1 C1B F1 58.6(3)
O4 S1 C1B F2 178.1(2)
O4 S1 C1B F3 -62.3(3)
O5 S1 C1B F1 179.0(2)
O5 S1 C1B F2 -61.5(3)
O5 S1 C1B F3 58.1(3)
O3A S1A C62A F1A -58.3(3)
O3A S1A C62A F2A 62.0(3)
O3A S1A C62A F3A -176.6(3)
O4A S1A C62A F1A 59.0(3)
O4A S1A C62A F2A 179.3(3)
O4A S1A C62A F3A -59.4(3)
O5A S1A C62A F1A 179.8(3)
O5A S1A C62A F2A -59.9(3)
O5A S1A C62A F3A 61.4(4)
O3B S1B C62B F1B -59.9(17)
O3B S1B C62B F2B 60.4(16)
O3B S1B C62B F3B 177.1(18)
O4B S1B C62B F1B 55.2(18)
O4B S1B C62B F2B 175.4(16)
O4B S1B C62B F3B -68(2)
O5B S1B C62B F1B 175.2(17)
O5B S1B C62B F2B -64.5(18)
O5B S1B C62B F3B 52(2)

loop_
_smtbx_masks_void_nr
_smtbx_masks_void_average_x
_smtbx_masks_void_average_y
_smtbx_masks_void_average_z
_smtbx_masks_void_volume
_smtbx_masks_void_count_electrons
1 0.000 0.000 0.000 90.0 2.9
2 0.500 0.500 0.500 243.1 47.5
3 0.500 0.000 0.000 27.5 0.5
